data_4327477
loop_
_publ_author_name
'Angel Ugrinov'
'Slavi C. Sevov'

_publ_contact_author
;
Slavi C. Sevov
Department of Chemistry and Biochemistry
251 Nieuwland Science Hall
University of Notre Dame
Notre Dame, IN 46556-5670
USA
;
_publ_contact_author_email ssevov@nd.edu
_publ_contact_author_fax 'Intl. Code + (574)631-6652'
_publ_contact_author_phone 'Intl. Code + (574)631-5891'
_publ_section_title
;
 [Ge9Ge9Ge9Ge9]8-: A Linear Tetramer of Nine-Atom Germanium Clusters, a
 Nanorod
;
_journal_name_full 'Inorganic Chemistry'
_journal_page_first 5789
_journal_page_last 5791
_journal_paper_doi 10.1021/ic034677+
_journal_volume 42
_journal_year 2003
_chemical_formula_sum 'C108 H240 Ge36 N12 O48 Rb8'
_chemical_formula_weight 5772.12
_chemical_name_systematic
; 
(Rb-18C6)8(Ge9=Ge9=Ge9=Ge9).6en (2)
;
_space_group_IT_number 2
_symmetry_cell_setting triclinic
_symmetry_space_group_name_Hall '-P 1'
_symmetry_space_group_name_H-M 'P -1'
_atom_sites_solution_hydrogens geom
_atom_sites_solution_primary direct
_atom_sites_solution_secondary difmap
_audit_creation_method SHELXL-97
_cell_angle_alpha 99.355(3)
_cell_angle_beta 97.813(3)
_cell_angle_gamma 101.257(3)
_cell_formula_units_Z 1
_cell_length_a 13.5706(19)
_cell_length_b 15.885(2)
_cell_length_c 22.645(3)
_cell_measurement_temperature 100(2)
_cell_volume 4652.5(11)
_computing_cell_refinement 'Bruker SMART'
_computing_data_collection 'Bruker SMART'
_computing_data_reduction 'Bruker SHELXTL-V5.1'
_computing_molecular_graphics 'Bruker SHELXTL-V5.1'
_computing_publication_material 'Bruker SHELXTL-V5.1'
_computing_structure_refinement 'Bruker SHELXTL-V5.1'
_computing_structure_solution 'Bruker SHELXTL-V5.1'
_diffrn_ambient_temperature 100(2)
_diffrn_measured_fraction_theta_full 0.999
_diffrn_measured_fraction_theta_max 0.999
_diffrn_measurement_device_type 'CCD area detector'
_diffrn_measurement_method 'phi and omega scans'
_diffrn_radiation_monochromator graphite
_diffrn_radiation_source 'fine-focus sealed tube'
_diffrn_radiation_type MoK\a
_diffrn_radiation_wavelength 0.71073
_diffrn_reflns_av_R_equivalents 0.0000
_diffrn_reflns_av_sigmaI/netI 0.2613
_diffrn_reflns_limit_h_max 15
_diffrn_reflns_limit_h_min -16
_diffrn_reflns_limit_k_max 18
_diffrn_reflns_limit_k_min -18
_diffrn_reflns_limit_l_max 26
_diffrn_reflns_limit_l_min 0
_diffrn_reflns_number 16368
_diffrn_reflns_theta_full 25.00
_diffrn_reflns_theta_max 25.00
_diffrn_reflns_theta_min 1.94
_exptl_absorpt_coefficient_mu 7.860
_exptl_absorpt_correction_T_max 1.0000
_exptl_absorpt_correction_T_min 0.7275
_exptl_absorpt_correction_type empirical
_exptl_absorpt_process_details xabs
_exptl_crystal_colour red
_exptl_crystal_density_diffrn 2.060
_exptl_crystal_description plate-like
_exptl_crystal_F_000 2804
_exptl_crystal_size_max 0.11
_exptl_crystal_size_mid 0.10
_exptl_crystal_size_min 0.03
_refine_diff_density_max 1.549
_refine_diff_density_min -0.905
_refine_diff_density_rms 0.180
_refine_ls_extinction_method none
_refine_ls_goodness_of_fit_ref 0.810
_refine_ls_hydrogen_treatment mixed
_refine_ls_matrix_type full
_refine_ls_number_parameters 896
_refine_ls_number_reflns 16368
_refine_ls_number_restraints 0
_refine_ls_restrained_S_all 0.810
_refine_ls_R_factor_all 0.1635
_refine_ls_R_factor_gt 0.0649
_refine_ls_shift/su_max 0.004
_refine_ls_shift/su_mean 0.000
_refine_ls_structure_factor_coef Fsqd
_refine_ls_weighting_details 'calc w=1/[\s^2^(Fo^2^)+(0.0228P)^2^+0.0000P] where P=(Fo^2^+2Fc^2^)/3'
_refine_ls_weighting_scheme calc
_refine_ls_wR_factor_gt 0.1201
_refine_ls_wR_factor_ref 0.1407
_reflns_number_gt 6622
_reflns_number_total 16368
_reflns_threshold_expression >2sigma(I)
_cod_data_source_file ic0346772Bsi20030609_044634_2.cif
_cod_data_source_block compound-2
_cod_database_code 4327477

loop_
_symmetry_equiv_pos_as_xyz
'x, y, z'
'-x, -y, -z'

loop_
_atom_site_label
_atom_site_type_symbol
_atom_site_fract_x
_atom_site_fract_y
_atom_site_fract_z
_atom_site_U_iso_or_equiv
_atom_site_adp_type
_atom_site_occupancy
_atom_site_symmetry_multiplicity
_atom_site_calc_flag
_atom_site_refinement_flags
Ge1A Ge 0.10605(13) 0.06022(11) 0.27426(9) 0.0359(5) Uani 1 1 d .
Ge2A Ge -0.03229(12) 0.14312(10) 0.27086(8) 0.0287(4) Uani 1 1 d .
Ge3A Ge 0.16472(12) 0.22561(10) 0.27806(8) 0.0317(4) Uani 1 1 d .
Ge4A Ge 0.17797(12) 0.10085(10) 0.18201(8) 0.0320(4) Uani 1 1 d .
Ge5A Ge -0.01485(12) 0.01410(10) 0.16915(9) 0.0364(5) Uani 1 1 d .
Ge6A Ge 0.01137(12) 0.26796(10) 0.20896(8) 0.0311(4) Uani 1 1 d .
Ge7A Ge 0.17330(13) 0.25673(11) 0.17032(9) 0.0421(5) Uani 1 1 d .
Ge8A Ge 0.02796(13) 0.12891(12) 0.10662(9) 0.0393(5) Uani 1 1 d .
Ge9A Ge -0.12546(12) 0.13022(11) 0.16526(9) 0.0373(5) Uani 1 1 d .
Ge1B Ge -0.08737(12) 0.49803(10) 0.32541(8) 0.0312(4) Uani 1 1 d .
Ge2B Ge 0.01603(11) 0.37893(10) 0.30994(8) 0.0276(4) Uani 1 1 d .
Ge3B Ge -0.18606(11) 0.33846(10) 0.31013(8) 0.0285(4) Uani 1 1 d .
Ge4B Ge -0.17425(11) 0.45630(10) 0.41431(8) 0.0265(4) Uani 1 1 d .
Ge5B Ge 0.02887(11) 0.50779(9) 0.42471(8) 0.0246(4) Uani 1 1 d .
Ge6B Ge -0.05376(11) 0.25654(9) 0.36332(8) 0.0258(4) Uani 1 1 d .
Ge7B Ge -0.20647(11) 0.29206(10) 0.41323(8) 0.0310(4) Uani 1 1 d .
Ge8B Ge -0.04303(11) 0.38262(9) 0.47819(8) 0.0240(4) Uani 1 1 d .
Ge9B Ge 0.10362(11) 0.37233(10) 0.41924(8) 0.0301(4) Uani 1 1 d .
Rb1 Rb -0.32639(11) 0.09037(9) 0.31783(8) 0.0354(4) Uani 1 1 d .
O11 O -0.5068(7) 0.1632(6) 0.3340(6) 0.036(3) Uani 1 1 d .
O12 O -0.4433(7) 0.0808(6) 0.4271(5) 0.033(3) Uani 1 1 d .
O13 O -0.3533(9) -0.0175(7) 0.2022(5) 0.046(3) Uani 1 1 d .
O14 O -0.2838(7) -0.0047(6) 0.4140(5) 0.038(3) Uani 1 1 d .
O15 O -0.2743(7) -0.0866(6) 0.2960(5) 0.033(3) Uani 1 1 d .
O16 O -0.4908(9) 0.0831(8) 0.2173(6) 0.054(4) Uani 1 1 d .
C101 C -0.2031(12) -0.0807(10) 0.3464(9) 0.044(5) Uani 1 1 d .
H10A H -0.1529 -0.0260 0.3529 0.053 Uiso 1 1 calc R
H10B H -0.1682 -0.1283 0.3400 0.053 Uiso 1 1 calc R
C102 C -0.2316(12) -0.0882(10) 0.2426(8) 0.044(5) Uani 1 1 d .
H10C H -0.2014 -0.1387 0.2355 0.053 Uiso 1 1 calc R
H10D H -0.1787 -0.0358 0.2467 0.053 Uiso 1 1 calc R
C103 C -0.3393(11) -0.0065(10) 0.4621(8) 0.040(5) Uani 1 1 d .
H10E H -0.2970 -0.0162 0.4973 0.048 Uiso 1 1 calc R
H10F H -0.3985 -0.0549 0.4505 0.048 Uiso 1 1 calc R
C104 C -0.5702(12) 0.1682(10) 0.2820(8) 0.039(5) Uani 1 1 d .
H10G H -0.5933 0.2225 0.2886 0.047 Uiso 1 1 calc R
H10H H -0.6297 0.1202 0.2738 0.047 Uiso 1 1 calc R
C105 C -0.3140(12) -0.0929(10) 0.1912(7) 0.038(4) Uiso 1 1 d .
H10I H -0.2871 -0.0962 0.1535 0.045 Uiso 1 1 calc R
H10J H -0.3675 -0.1447 0.1876 0.045 Uiso 1 1 calc R
C106 C -0.5207(13) 0.1646(10) 0.2320(8) 0.044(5) Uani 1 1 d .
H10K H -0.4606 0.2121 0.2406 0.053 Uiso 1 1 calc R
H10L H -0.5656 0.1726 0.1973 0.053 Uiso 1 1 calc R
C107 C -0.3736(11) 0.0775(11) 0.4785(8) 0.041(5) Uani 1 1 d .
H10M H -0.4064 0.0773 0.5139 0.049 Uiso 1 1 calc R
H10N H -0.3162 0.1273 0.4869 0.049 Uiso 1 1 calc R
C108 C -0.4780(11) 0.1602(11) 0.4372(9) 0.052(6) Uani 1 1 d .
H10O H -0.4211 0.2100 0.4430 0.063 Uiso 1 1 calc R
H10P H -0.5091 0.1644 0.4734 0.063 Uiso 1 1 calc R
C109 C -0.2516(13) -0.0846(10) 0.3998(8) 0.046(5) Uani 1 1 d .
H10Q H -0.3096 -0.1339 0.3913 0.056 Uiso 1 1 calc R
H10R H -0.2036 -0.0913 0.4336 0.056 Uiso 1 1 calc R
C110 C -0.4429(13) 0.0778(13) 0.1673(9) 0.060(6) Uani 1 1 d .
H11A H -0.3803 0.1226 0.1757 0.072 Uiso 1 1 calc R
H11B H -0.4868 0.0878 0.1328 0.072 Uiso 1 1 calc R
C111 C -0.4191(13) -0.0110(11) 0.1525(9) 0.056(6) Uani 1 1 d .
H11C H -0.4808 -0.0567 0.1454 0.067 Uiso 1 1 calc R
H11D H -0.3875 -0.0161 0.1165 0.067 Uiso 1 1 calc R
C112 C -0.5519(12) 0.1601(10) 0.3848(9) 0.045(5) Uani 1 1 d .
H11E H -0.6057 0.1076 0.3774 0.054 Uiso 1 1 calc R
H11F H -0.5824 0.2102 0.3927 0.054 Uiso 1 1 calc R
Rb2 Rb 0.13718(11) 0.29844(9) 0.60142(8) 0.0317(4) Uani 1 1 d .
O21 O -0.0087(8) 0.1240(7) 0.5439(5) 0.038(3) Uani 1 1 d .
O22 O 0.1686(8) 0.2837(6) 0.7348(5) 0.034(3) Uani 1 1 d .
O23 O 0.1516(9) 0.1905(6) 0.4908(5) 0.040(3) Uani 1 1 d .
O24 O 0.3366(8) 0.2682(7) 0.5623(6) 0.050(4) Uani 1 1 d .
O25 O -0.0160(7) 0.2031(6) 0.6616(5) 0.033(3) Uani 1 1 d .
O26 O 0.3370(7) 0.3432(7) 0.6841(7) 0.049(4) Uani 1 1 d .
C201 C 0.0030(11) 0.2063(11) 0.7238(9) 0.044(5) Uani 1 1 d .
H20A H 0.0283 0.1554 0.7317 0.053 Uiso 1 1 calc R
H20B H -0.0601 0.2046 0.7396 0.053 Uiso 1 1 calc R
C202 C -0.0213(13) 0.1252(10) 0.4837(9) 0.048(5) Uani 1 1 d .
H20C H -0.0427 0.1780 0.4767 0.058 Uiso 1 1 calc R
H20D H -0.0742 0.0754 0.4618 0.058 Uiso 1 1 calc R
C203 C 0.3143(16) 0.2780(14) 0.5018(10) 0.066(7) Uani 1 1 d .
H20E H 0.3767 0.2873 0.4851 0.079 Uiso 1 1 calc R
H20F H 0.2850 0.3288 0.5004 0.079 Uiso 1 1 calc R
C204 C 0.2485(12) 0.3524(12) 0.7663(8) 0.053(5) Uani 1 1 d .
H20G H 0.2544 0.3545 0.8097 0.063 Uiso 1 1 calc R
H20H H 0.2363 0.4078 0.7579 0.063 Uiso 1 1 calc R
C205 C 0.0782(13) 0.1218(10) 0.4599(8) 0.045(5) Uani 1 1 d .
H20I H 0.0981 0.0677 0.4651 0.054 Uiso 1 1 calc R
H20J H 0.0687 0.1236 0.4169 0.054 Uiso 1 1 calc R
C206 C -0.0962(11) 0.1300(10) 0.5663(10) 0.049(6) Uani 1 1 d .
H20K H -0.1514 0.0817 0.5450 0.059 Uiso 1 1 calc R
H20L H -0.1152 0.1842 0.5603 0.059 Uiso 1 1 calc R
C207 C 0.2430(15) 0.2006(13) 0.4656(9) 0.057(6) Uani 1 1 d .
H20M H 0.2287 0.2074 0.4237 0.069 Uiso 1 1 calc R
H20N H 0.2717 0.1494 0.4666 0.069 Uiso 1 1 calc R
C208 C -0.0793(11) 0.1278(11) 0.6313(9) 0.042(5) Uani 1 1 d .
H20O H -0.1438 0.1208 0.6459 0.050 Uiso 1 1 calc R
H20P H -0.0496 0.0786 0.6380 0.050 Uiso 1 1 calc R
C209 C 0.4122(15) 0.3389(13) 0.5984(9) 0.065(6) Uiso 1 1 d .
H20Q H 0.3919 0.3934 0.5950 0.078 Uiso 1 1 calc R
H20R H 0.4760 0.3406 0.5832 0.078 Uiso 1 1 calc R
C210 C 0.3431(12) 0.3361(10) 0.7454(9) 0.042(5) Uani 1 1 d .
H21A H 0.4018 0.3783 0.7697 0.050 Uiso 1 1 calc R
H21B H 0.3511 0.2780 0.7499 0.050 Uiso 1 1 calc R
C211 C 0.0761(11) 0.2838(11) 0.7542(8) 0.038(4) Uani 1 1 d .
H21C H 0.0520 0.3349 0.7456 0.046 Uiso 1 1 calc R
H21D H 0.0849 0.2866 0.7978 0.046 Uiso 1 1 calc R
C212 C 0.4281(13) 0.3308(12) 0.6633(8) 0.050(5) Uiso 1 1 d .
H21E H 0.4396 0.2735 0.6672 0.060 Uiso 1 1 calc R
H21F H 0.4863 0.3750 0.6863 0.060 Uiso 1 1 calc R
Rb3 Rb 0.29444(11) 0.46799(10) 0.28705(8) 0.0386(5) Uani 1 1 d .
O31 O 0.4401(8) 0.4822(7) 0.1951(6) 0.046(3) Uani 1 1 d .
O32 O 0.3041(8) 0.5826(7) 0.4011(6) 0.043(3) Uani 1 1 d .
O33 O 0.2616(8) 0.6543(6) 0.3037(6) 0.042(3) Uani 1 1 d .
O34 O 0.2879(7) 0.5753(6) 0.1886(5) 0.037(3) Uani 1 1 d .
O35 O 0.4449(7) 0.4829(6) 0.4073(6) 0.044(3) Uani 1 1 d .
O36 O 0.4840(8) 0.4037(7) 0.2925(6) 0.046(3) Uani 1 1 d .
C301 C 0.4792(12) 0.4045(10) 0.1897(9) 0.049(5) Uani 1 1 d .
H30A H 0.5191 0.4015 0.1572 0.059 Uiso 1 1 calc R
H30B H 0.4238 0.3530 0.1808 0.059 Uiso 1 1 calc R
C302 C 0.5420(13) 0.4091(10) 0.2468(10) 0.053(6) Uani 1 1 d .
H30C H 0.5775 0.3616 0.2436 0.064 Uiso 1 1 calc R
H30D H 0.5927 0.4639 0.2570 0.064 Uiso 1 1 calc R
C303 C 0.3800(13) 0.4830(12) 0.1364(8) 0.056(6) Uani 1 1 d .
H30E H 0.3187 0.4366 0.1270 0.068 Uiso 1 1 calc R
H30F H 0.4196 0.4757 0.1041 0.068 Uiso 1 1 calc R
C304 C 0.3487(12) 0.5657(12) 0.4564(8) 0.046(5) Uani 1 1 d .
H30G H 0.4091 0.6114 0.4738 0.055 Uiso 1 1 calc R
H30H H 0.3010 0.5669 0.4846 0.055 Uiso 1 1 calc R
C305 C 0.2079(13) 0.6653(11) 0.3522(9) 0.052(5) Uani 1 1 d .
H30I H 0.1472 0.6186 0.3452 0.062 Uiso 1 1 calc R
H30J H 0.1869 0.7206 0.3553 0.062 Uiso 1 1 calc R
C306 C 0.2666(15) 0.6568(13) 0.2009(9) 0.067(7) Uani 1 1 d .
H30K H 0.2300 0.6687 0.1644 0.080 Uiso 1 1 calc R
H30L H 0.3299 0.7008 0.2135 0.080 Uiso 1 1 calc R
C307 C 0.2727(13) 0.6640(11) 0.4075(9) 0.052(5) Uani 1 1 d .
H30M H 0.3319 0.7122 0.4156 0.063 Uiso 1 1 calc R
H30N H 0.2360 0.6700 0.4413 0.063 Uiso 1 1 calc R
C308 C 0.2041(13) 0.6617(13) 0.2497(9) 0.067(7) Uani 1 1 d .
H30O H 0.1831 0.7171 0.2550 0.080 Uiso 1 1 calc R
H30P H 0.1432 0.6149 0.2387 0.080 Uiso 1 1 calc R
C309 C 0.4694(12) 0.3977(10) 0.3938(8) 0.044(5) Uani 1 1 d .
H30Q H 0.4073 0.3531 0.3783 0.053 Uiso 1 1 calc R
H30R H 0.5031 0.3841 0.4305 0.053 Uiso 1 1 calc R
C310 C 0.3755(12) 0.4847(11) 0.4488(9) 0.051(5) Uani 1 1 d .
H31A H 0.3150 0.4383 0.4334 0.061 Uiso 1 1 calc R
H31B H 0.4069 0.4754 0.4876 0.061 Uiso 1 1 calc R
C311 C 0.3540(12) 0.5692(11) 0.1439(9) 0.049(5) Uani 1 1 d .
H31C H 0.4158 0.6148 0.1570 0.059 Uiso 1 1 calc R
H31D H 0.3199 0.5772 0.1054 0.059 Uiso 1 1 calc R
C312 C 0.5378(14) 0.3990(10) 0.3475(10) 0.058(6) Uani 1 1 d .
H31E H 0.5950 0.4490 0.3604 0.070 Uiso 1 1 calc R
H31F H 0.5645 0.3463 0.3433 0.070 Uiso 1 1 calc R
Rb4 Rb -0.11591(12) 0.26757(11) 0.04649(9) 0.0439(5) Uani 1 1 d .
O41 O -0.1783(9) 0.3915(7) 0.1286(6) 0.054(3) Uani 1 1 d .
O42 O -0.3315(10) 0.2610(9) 0.0599(7) 0.063(4) Uani 1 1 d .
O43 O -0.0060(9) 0.4544(8) 0.0850(7) 0.065(4) Uani 1 1 d .
O44 O 0.0476(10) 0.3455(8) -0.0068(6) 0.058(4) Uani 1 1 d .
O45 O -0.2791(9) 0.1474(8) -0.0356(6) 0.062(4) Uani 1 1 d .
O46 O -0.1121(12) 0.2172(8) -0.0849(6) 0.076(4) Uani 1 1 d .
C401 C 0.0934(13) 0.4526(13) 0.0792(10) 0.061(6) Uani 1 1 d .
H40A H 0.1160 0.4106 0.1015 0.073 Uiso 1 1 calc R
H40B H 0.1371 0.5097 0.0966 0.073 Uiso 1 1 calc R
C402 C -0.0188(15) 0.4782(11) 0.1459(8) 0.049(5) Uani 1 1 d .
H40C H 0.0016 0.4365 0.1692 0.059 Uiso 1 1 calc R
H40D H 0.0239 0.5356 0.1638 0.059 Uiso 1 1 calc R
C403 C -0.3281(14) 0.2880(11) 0.1216(9) 0.052(5) Uani 1 1 d .
H40E H -0.2902 0.2543 0.1444 0.063 Uiso 1 1 calc R
H40F H -0.3966 0.2790 0.1309 0.063 Uiso 1 1 calc R
C404 C -0.1214(13) 0.4795(11) 0.1473(8) 0.047(5) Uani 1 1 d .
H40G H -0.1447 0.5155 0.1201 0.057 Uiso 1 1 calc R
H40H H -0.1299 0.5033 0.1881 0.057 Uiso 1 1 calc R
C405 C 0.1020(13) 0.4286(11) 0.0154(10) 0.058(6) Uani 1 1 d .
H40I H 0.0759 0.4684 -0.0076 0.069 Uiso 1 1 calc R
H40J H 0.1731 0.4325 0.0116 0.069 Uiso 1 1 calc R
C406 C -0.2781(13) 0.3810(11) 0.1386(9) 0.056(5) Uani 1 1 d .
H40K H -0.3143 0.4142 0.1144 0.067 Uiso 1 1 calc R
H40L H -0.2790 0.4025 0.1810 0.067 Uiso 1 1 calc R
C407 C -0.3801(13) 0.1710(12) 0.0408(9) 0.060(6) Uani 1 1 d .
H40M H -0.4494 0.1612 0.0490 0.072 Uiso 1 1 calc R
H40N H -0.3434 0.1358 0.0627 0.072 Uiso 1 1 calc R
C408 C 0.0450(19) 0.3148(15) -0.0691(10) 0.085(8) Uani 1 1 d .
H40O H 0.0119 0.3507 -0.0925 0.102 Uiso 1 1 calc R
H40P H 0.1144 0.3210 -0.0769 0.102 Uiso 1 1 calc R
C409 C -0.1670(16) 0.1299(12) -0.1011(10) 0.075(7) Uani 1 1 d .
H40Q H -0.1387 0.0957 -0.0742 0.090 Uiso 1 1 calc R
H40R H -0.1609 0.1057 -0.1423 0.090 Uiso 1 1 calc R
C410 C -0.0066(15) 0.2274(13) -0.0887(11) 0.070(7) Uani 1 1 d .
H41A H 0.0234 0.1916 -0.0637 0.084 Uiso 1 1 calc R
H41B H 0.0007 0.2076 -0.1303 0.084 Uiso 1 1 calc R
C411 C -0.2752(14) 0.1246(14) -0.0971(10) 0.075(7) Uani 1 1 d .
H41C H -0.3022 0.1646 -0.1195 0.091 Uiso 1 1 calc R
H41D H -0.3149 0.0657 -0.1137 0.091 Uiso 1 1 calc R
C412 C -0.3812(15) 0.1449(15) -0.0281(10) 0.081(7) Uani 1 1 d .
H41E H -0.4231 0.0866 -0.0439 0.098 Uiso 1 1 calc R
H41F H -0.4087 0.1856 -0.0496 0.098 Uiso 1 1 calc R
NC1 N 0.298(2) 0.8999(15) 0.2622(12) 0.157(11) Uani 1 1 d .
HC3A H 0.2439 0.9234 0.2619 0.236 Uiso 0.67 1 calc PR
HC3B H 0.2796 0.8450 0.2415 0.236 Uiso 0.67 1 calc PR
HC3C H 0.3442 0.9307 0.2448 0.236 Uiso 0.67 1 calc PR
CN1 C 0.435(2) 0.8702(18) 0.3246(16) 0.145(16) Uani 1 1 d .
HN3A H 0.4879 0.9067 0.3567 0.174 Uiso 1 1 calc R
HN3B H 0.4246 0.8102 0.3303 0.174 Uiso 1 1 calc R
NC2 N 0.461(3) 0.877(2) 0.2661(17) 0.26(2) Uani 1 1 d .
HC4A H 0.5170 0.8575 0.2624 0.383 Uiso 0.67 1 calc PR
HC4B H 0.4713 0.9329 0.2621 0.383 Uiso 0.67 1 calc PR
HC4C H 0.4097 0.8453 0.2373 0.383 Uiso 0.67 1 calc PR
CN2 C 0.3416(7) 0.9007(6) 0.3233(4) 0.21(3) Uani 1 1 d .
HN4A H 0.2937 0.8632 0.3412 0.257 Uiso 1 1 calc R
HN4B H 0.3553 0.9596 0.3470 0.257 Uiso 1 1 calc R
NC3 N 0.1756(7) 0.1161(6) -0.0209(4) 0.096(6) Uani 1 1 d R
HC3D H 0.1105 0.0905 -0.0356 0.144 Uiso 0.67 1 calc PR
HC3E H 0.2027 0.1431 -0.0483 0.144 Uiso 0.67 1 calc PR
HC3F H 0.1794 0.1550 0.0129 0.144 Uiso 0.67 1 calc PR
NC4 N -0.6466(7) 0.1574(6) 0.0703(4) 0.154(11) Uani 1 1 d R
HC4D H -0.5808 0.1833 0.0813 0.232 Uiso 0.67 1 calc PR
HC4E H -0.6673 0.1302 0.0994 0.232 Uiso 0.67 1 calc PR
HC4F H -0.6827 0.1975 0.0648 0.232 Uiso 0.67 1 calc PR
CN4 C -0.6606(7) 0.0978(6) 0.0174(4) 0.071(6) Uani 1 1 d R
HN4C H -0.6191 0.0557 0.0239 0.085 Uiso 1 1 calc R
HN4D H -0.6356 0.1282 -0.0133 0.085 Uiso 1 1 calc R
CN3 C 0.2325(7) 0.0490(6) -0.0068(4) 0.091(8) Uani 1 1 d R
HN3C H 0.2295 0.0061 -0.0431 0.110 Uiso 1 1 calc R
HN3D H 0.2042 0.0191 0.0233 0.110 Uiso 1 1 calc R
NC5 N 0.3673(7) 0.4245(6) -0.0499(4) 0.33(2) Uiso 1 1 d R
HC5A H 0.3420 0.4563 -0.0745 0.495 Uiso 0.67 1 calc PR
HC5B H 0.4123 0.4597 -0.0193 0.495 Uiso 0.67 1 calc PR
HC5C H 0.3169 0.3943 -0.0353 0.495 Uiso 0.67 1 calc PR
CN5 C 0.4101(7) 0.3731(6) -0.0786(4) 0.33(3) Uiso 1 1 d R
HN5A H 0.4608 0.4092 -0.0957 0.392 Uiso 1 1 calc R
HN5B H 0.3590 0.3393 -0.1127 0.392 Uiso 1 1 calc R
NC6 N 0.4695(7) 0.3461(6) 0.0100(4) 0.38(3) Uiso 1 1 d R
HC6A H 0.5003 0.3122 0.0304 0.570 Uiso 0.67 1 calc PR
HC6B H 0.4082 0.3453 0.0200 0.570 Uiso 0.67 1 calc PR
HC6C H 0.5068 0.4006 0.0195 0.570 Uiso 0.67 1 calc PR
CN6 C 0.4584(7) 0.3132(6) -0.0555(4) 0.76(9) Uiso 1 1 d R
HN6A H 0.5242 0.3145 -0.0681 0.909 Uiso 1 1 calc R
HN6B H 0.4167 0.2542 -0.0676 0.909 Uiso 1 1 calc R

loop_
_atom_site_aniso_label
_atom_site_aniso_U_11
_atom_site_aniso_U_22
_atom_site_aniso_U_33
_atom_site_aniso_U_23
_atom_site_aniso_U_13
_atom_site_aniso_U_12
Ge1A 0.0378(10) 0.0244(10) 0.0551(13) 0.0137(9) 0.0156(10) 0.0197(8)
Ge2A 0.0231(9) 0.0166(9) 0.0480(12) 0.0047(8) 0.0106(9) 0.0063(7)
Ge3A 0.0194(9) 0.0227(9) 0.0516(13) 0.0009(8) 0.0045(9) 0.0081(7)
Ge4A 0.0216(9) 0.0230(10) 0.0525(13) 0.0035(8) 0.0090(9) 0.0089(7)
Ge5A 0.0249(9) 0.0217(10) 0.0591(14) -0.0028(9) 0.0087(9) 0.0050(7)
Ge6A 0.0298(9) 0.0205(9) 0.0468(12) 0.0075(8) 0.0100(9) 0.0113(7)
Ge7A 0.0386(11) 0.0234(10) 0.0699(15) 0.0105(9) 0.0246(10) 0.0085(8)
Ge8A 0.0346(10) 0.0448(12) 0.0426(12) 0.0052(9) 0.0074(9) 0.0206(9)
Ge9A 0.0229(9) 0.0352(11) 0.0517(13) -0.0002(9) 0.0023(9) 0.0112(8)
Ge1B 0.0355(10) 0.0157(9) 0.0455(12) 0.0079(8) 0.0071(9) 0.0110(7)
Ge2B 0.0240(9) 0.0159(9) 0.0444(12) 0.0051(8) 0.0110(8) 0.0048(7)
Ge3B 0.0181(8) 0.0218(9) 0.0452(12) 0.0017(8) 0.0031(8) 0.0090(7)
Ge4B 0.0154(8) 0.0166(9) 0.0483(12) 0.0032(8) 0.0086(8) 0.0062(6)
Ge5B 0.0201(8) 0.0091(8) 0.0444(12) 0.0053(7) 0.0074(8) 0.0017(6)
Ge6B 0.0209(9) 0.0111(8) 0.0465(12) 0.0046(8) 0.0074(8) 0.0060(7)
Ge7B 0.0203(9) 0.0177(9) 0.0517(13) 0.0021(8) 0.0111(9) -0.0032(7)
Ge8B 0.0197(8) 0.0103(8) 0.0429(12) 0.0062(8) 0.0087(8) 0.0022(6)
Ge9B 0.0128(8) 0.0222(9) 0.0550(13) 0.0044(8) 0.0054(8) 0.0061(7)
Rb1 0.0232(8) 0.0155(8) 0.0638(13) 0.0021(8) -0.0032(8) 0.0071(6)
O11 0.025(6) 0.018(6) 0.070(9) 0.014(6) 0.005(7) 0.012(5)
O12 0.019(5) 0.019(6) 0.065(9) 0.015(5) 0.012(6) 0.004(4)
O13 0.055(8) 0.024(7) 0.058(9) -0.003(6) -0.004(7) 0.026(6)
O14 0.021(6) 0.019(6) 0.089(10) 0.032(6) 0.022(6) 0.014(5)
O15 0.024(6) 0.018(6) 0.056(8) 0.005(5) 0.002(6) 0.008(5)
O16 0.054(8) 0.052(8) 0.072(10) 0.023(7) 0.006(8) 0.041(7)
C101 0.033(10) 0.023(10) 0.085(16) 0.016(10) 0.012(11) 0.020(8)
C102 0.035(10) 0.024(10) 0.080(15) 0.009(9) 0.034(11) 0.009(7)
C103 0.026(9) 0.023(10) 0.071(14) 0.014(9) -0.002(10) 0.010(7)
C104 0.031(10) 0.017(9) 0.057(13) 0.002(8) -0.008(10) -0.011(7)
C106 0.044(11) 0.029(10) 0.056(13) 0.010(9) -0.014(10) 0.016(8)
C107 0.030(10) 0.044(11) 0.055(13) 0.028(9) -0.001(9) 0.012(8)
C108 0.013(9) 0.050(12) 0.098(17) 0.027(11) 0.006(10) 0.012(8)
C109 0.050(11) 0.033(11) 0.059(14) 0.004(9) 0.004(11) 0.025(9)
C110 0.024(10) 0.092(17) 0.056(15) 0.000(12) -0.012(10) 0.017(10)
C111 0.043(11) 0.035(12) 0.074(15) -0.023(10) 0.002(11) 0.006(9)
C112 0.029(10) 0.026(10) 0.090(16) 0.016(10) 0.020(11) 0.021(8)
Rb2 0.0267(8) 0.0156(8) 0.0578(12) 0.0090(7) 0.0150(8) 0.0094(6)
O21 0.043(7) 0.029(7) 0.044(8) 0.016(6) -0.005(6) 0.015(5)
O22 0.033(6) 0.028(6) 0.040(7) 0.001(5) 0.006(6) 0.008(5)
O23 0.064(8) 0.013(6) 0.050(8) 0.008(6) 0.018(7) 0.022(6)
O24 0.047(7) 0.018(6) 0.104(12) 0.028(7) 0.044(8) 0.015(5)
O25 0.034(6) 0.016(6) 0.051(8) 0.005(6) 0.001(6) 0.012(5)
O26 0.018(6) 0.034(7) 0.109(12) 0.034(7) 0.024(7) 0.014(5)
C201 0.018(9) 0.056(13) 0.070(15) 0.015(11) 0.026(10) 0.023(9)
C202 0.048(12) 0.019(10) 0.075(16) 0.011(10) -0.005(11) 0.012(8)
C203 0.086(17) 0.058(15) 0.087(19) 0.046(14) 0.050(15) 0.047(13)
C204 0.028(10) 0.067(14) 0.053(13) -0.009(10) -0.009(10) 0.014(9)
C205 0.071(13) 0.026(11) 0.038(11) -0.004(8) -0.013(10) 0.037(10)
C206 0.009(8) 0.020(10) 0.12(2) 0.022(11) 0.003(10) 0.001(7)
C207 0.083(15) 0.067(15) 0.067(15) 0.049(13) 0.043(13) 0.071(13)
C208 0.021(9) 0.039(12) 0.067(15) 0.017(10) 0.007(10) 0.005(8)
C210 0.031(10) 0.020(10) 0.076(15) 0.010(10) 0.009(10) 0.010(7)
C211 0.031(10) 0.054(12) 0.044(12) 0.020(9) 0.013(9) 0.030(9)
Rb3 0.0210(8) 0.0214(9) 0.0726(14) 0.0073(8) 0.0063(8) 0.0057(6)
O31 0.035(7) 0.025(7) 0.084(10) 0.008(6) 0.016(7) 0.017(5)
O32 0.039(7) 0.035(7) 0.062(9) 0.022(6) 0.018(7) 0.009(5)
O33 0.037(7) 0.022(6) 0.072(9) 0.006(6) 0.007(7) 0.019(5)
O34 0.020(6) 0.025(6) 0.064(9) 0.007(6) 0.000(6) 0.008(5)
O35 0.025(6) 0.019(6) 0.094(10) 0.029(6) 0.009(7) 0.002(5)
O36 0.016(6) 0.043(8) 0.085(10) 0.017(7) 0.011(7) 0.015(5)
C301 0.024(10) 0.033(11) 0.087(17) 0.015(10) 0.013(11) -0.007(8)
C302 0.037(11) 0.013(9) 0.12(2) 0.015(10) 0.037(13) 0.016(8)
C303 0.029(10) 0.072(15) 0.048(13) -0.019(11) -0.008(10) 0.000(9)
C304 0.035(10) 0.056(13) 0.050(13) 0.021(10) 0.029(10) -0.003(9)
C305 0.034(11) 0.049(12) 0.084(17) 0.015(11) 0.034(12) 0.018(9)
C306 0.063(14) 0.074(16) 0.063(15) -0.003(12) -0.015(12) 0.049(12)
C307 0.039(11) 0.041(12) 0.075(16) 0.007(11) 0.013(11) 0.006(9)
C308 0.031(11) 0.074(15) 0.085(17) -0.019(12) -0.018(12) 0.036(10)
C309 0.039(10) 0.021(10) 0.063(14) 0.018(9) -0.017(10) -0.005(8)
C310 0.024(10) 0.052(13) 0.072(15) 0.026(11) 0.004(10) -0.014(9)
C311 0.027(10) 0.052(13) 0.070(15) 0.016(11) 0.006(10) 0.010(9)
C312 0.050(12) 0.014(10) 0.109(19) 0.008(11) 0.005(14) 0.013(8)
Rb4 0.0391(10) 0.0370(10) 0.0634(13) 0.0154(9) 0.0169(9) 0.0169(8)
O41 0.055(8) 0.028(7) 0.078(10) 0.012(7) 0.006(7) 0.011(6)
O42 0.061(9) 0.060(10) 0.070(11) 0.005(8) 0.019(8) 0.022(7)
O43 0.032(8) 0.065(10) 0.100(13) 0.031(8) 0.003(8) 0.009(6)
O44 0.075(10) 0.044(9) 0.061(10) 0.016(7) 0.017(8) 0.020(7)
O45 0.048(9) 0.061(9) 0.065(10) -0.007(7) 0.004(8) 0.003(6)
O46 0.113(13) 0.045(9) 0.069(11) 0.002(8) 0.008(10) 0.028(9)
C401 0.041(12) 0.060(14) 0.081(18) 0.028(12) 0.015(12) -0.003(10)
C402 0.078(16) 0.037(11) 0.030(12) 0.000(9) -0.001(11) 0.018(10)
C403 0.047(12) 0.031(11) 0.078(16) 0.010(11) 0.020(11) 0.002(9)
C404 0.060(13) 0.033(11) 0.047(13) 0.013(9) 0.001(11) 0.007(9)
C405 0.035(11) 0.038(12) 0.095(18) 0.004(11) 0.029(12) -0.012(8)
C406 0.050(13) 0.053(13) 0.059(14) -0.007(10) 0.000(11) 0.017(10)
C407 0.024(10) 0.062(14) 0.086(18) 0.006(12) 0.012(11) -0.002(9)
C408 0.11(2) 0.072(18) 0.069(18) 0.005(14) 0.005(16) 0.035(15)
C409 0.093(18) 0.036(13) 0.088(18) -0.020(12) 0.015(14) 0.025(12)
C410 0.058(14) 0.061(16) 0.11(2) 0.038(14) 0.049(14) 0.024(12)
C411 0.039(13) 0.092(17) 0.076(18) -0.022(13) 0.026(12) -0.011(11)
C412 0.049(14) 0.11(2) 0.074(18) -0.019(14) 0.020(13) 0.016(12)
NC1 0.22(3) 0.088(19) 0.19(3) 0.038(18) 0.05(2) 0.072(19)
CN1 0.12(3) 0.08(2) 0.20(4) -0.03(2) -0.09(3) 0.046(19)
NC2 0.33(5) 0.21(4) 0.24(5) 0.08(4) 0.13(4) -0.02(3)
CN2 0.23(4) 0.38(6) 0.06(2) -0.04(3) -0.04(3) 0.24(4)
NC3 0.108(16) 0.087(15) 0.096(16) 0.018(12) 0.007(13) 0.036(12)
NC4 0.083(17) 0.24(3) 0.080(17) -0.067(18) -0.008(14) -0.009(17)
CN4 0.067(15) 0.058(15) 0.085(18) 0.017(13) 0.018(14) 0.002(11)
CN3 0.078(17) 0.065(17) 0.13(2) 0.039(15) 0.030(16) -0.019(13)

loop_
_atom_type_symbol
_atom_type_description
_atom_type_scat_dispersion_real
_atom_type_scat_dispersion_imag
_atom_type_scat_source
C C 0.0033 0.0016 'International Tables Vol C Tables 4.2.6.8 and 6.1.1.4'
N N 0.0061 0.0033 'International Tables Vol C Tables 4.2.6.8 and 6.1.1.4'
O O 0.0106 0.0060 'International Tables Vol C Tables 4.2.6.8 and 6.1.1.4'
Ge Ge 0.1547 1.8001 'International Tables Vol C Tables 4.2.6.8 and 6.1.1.4'
Rb Rb -0.9393 2.9676 'International Tables Vol C Tables 4.2.6.8 and 6.1.1.4'
H H 0.0000 0.0000 'International Tables Vol C Tables 4.2.6.8 and 6.1.1.4'

loop_
_geom_angle_atom_site_label_1
_geom_angle_atom_site_label_2
_geom_angle_atom_site_label_3
_geom_angle
_geom_angle_site_symmetry_1
_geom_angle_site_symmetry_3
Ge2A Ge1A Ge4A 98.19(8) . .
Ge2A Ge1A Ge3A 64.55(6) . .
Ge4A Ge1A Ge3A 64.82(7) . .
Ge2A Ge1A Ge5A 69.03(7) . .
Ge4A Ge1A Ge5A 62.20(7) . .
Ge3A Ge1A Ge5A 100.10(8) . .
Ge2A Ge1A C208 116.4(2) . 2_556
Ge4A Ge1A C208 140.8(3) . 2_556
Ge3A Ge1A C208 145.9(3) . 2_556
Ge5A Ge1A C208 112.1(3) . 2_556
Ge2A Ge1A NC1 171.6(4) . 1_545
Ge4A Ge1A NC1 81.1(4) . 1_545
Ge3A Ge1A NC1 121.9(4) . 1_545
Ge5A Ge1A NC1 103.6(4) . 1_545
C208 Ge1A NC1 61.9(4) 2_556 1_545
Ge2A Ge1A Ge9A 33.68(5) . .
Ge4A Ge1A Ge9A 73.21(6) . .
Ge3A Ge1A Ge9A 73.83(6) . .
Ge5A Ge1A Ge9A 36.83(5) . .
C208 Ge1A Ge9A 127.6(2) 2_556 .
NC1 Ge1A Ge9A 139.8(4) 1_545 .
Ge2A Ge1A Ge8A 66.00(6) . .
Ge4A Ge1A Ge8A 36.91(5) . .
Ge3A Ge1A Ge8A 67.59(6) . .
Ge5A Ge1A Ge8A 34.65(5) . .
C208 Ge1A Ge8A 146.1(3) 2_556 .
NC1 Ge1A Ge8A 110.4(4) 1_545 .
Ge9A Ge1A Ge8A 36.60(4) . .
Ge2A Ge1A Ge6A 36.50(5) . .
Ge4A Ge1A Ge6A 64.34(5) . .
Ge3A Ge1A Ge6A 38.46(5) . .
Ge5A Ge1A Ge6A 65.95(5) . .
C208 Ge1A Ge6A 152.9(2) 2_556 .
NC1 Ge1A Ge6A 145.0(4) 1_545 .
Ge9A Ge1A Ge6A 35.38(4) . .
Ge8A Ge1A Ge6A 42.03(4) . .
Ge2A Ge1A C201 112.6(2) . 2_556
Ge4A Ge1A C201 118.7(2) . 2_556
Ge3A Ge1A C201 176.2(2) . 2_556
Ge5A Ge1A C201 80.8(3) . 2_556
C208 Ge1A C201 32.2(3) 2_556 2_556
NC1 Ge1A C201 61.2(4) 1_545 2_556
Ge9A Ge1A C201 105.3(2) . 2_556
Ge8A Ge1A C201 114.0(3) . 2_556
Ge6A Ge1A C201 140.5(2) . 2_556
Ge1A Ge2A Ge9A 112.81(9) . .
Ge1A Ge2A Ge6B 123.43(9) . .
Ge9A Ge2A Ge6B 122.65(8) . .
Ge1A Ge2A Ge6A 109.17(8) . .
Ge9A Ge2A Ge6A 59.09(7) . .
Ge6B Ge2A Ge6A 90.99(7) . .
Ge1A Ge2A Ge3A 59.17(6) . .
Ge9A Ge2A Ge3A 108.89(9) . .
Ge6B Ge2A Ge3A 91.54(7) . .
Ge6A Ge2A Ge3A 60.49(6) . .
Ge1A Ge2A Ge5A 57.32(6) . .
Ge9A Ge2A Ge5A 57.06(6) . .
Ge6B Ge2A Ge5A 178.09(8) . .
Ge6A Ge2A Ge5A 90.33(8) . .
Ge3A Ge2A Ge5A 90.31(7) . .
Ge1A Ge2A Ge2B 123.15(7) . .
Ge9A Ge2A Ge2B 95.78(7) . .
Ge6B Ge2A Ge2B 44.85(5) . .
Ge6A Ge2A Ge2B 46.75(5) . .
Ge3A Ge2A Ge2B 65.49(5) . .
Ge5A Ge2A Ge2B 136.64(7) . .
Ge1A Ge2A Ge4A 41.41(6) . .
Ge9A Ge2A Ge4A 80.69(6) . .
Ge6B Ge2A Ge4A 137.62(7) . .
Ge6A Ge2A Ge4A 70.44(6) . .
Ge3A Ge2A Ge4A 46.09(5) . .
Ge5A Ge2A Ge4A 44.22(5) . .
Ge2B Ge2A Ge4A 103.73(5) . .
Ge1A Ge2A Ge8A 78.20(7) . .
Ge9A Ge2A Ge8A 41.60(5) . .
Ge6B Ge2A Ge8A 141.15(7) . .
Ge6A Ge2A Ge8A 50.18(6) . .
Ge3A Ge2A Ge8A 71.64(6) . .
Ge5A Ge2A Ge8A 40.15(5) . .
Ge2B Ge2A Ge8A 96.69(5) . .
Ge4A Ge2A Ge8A 39.89(4) . .
Ge1A Ge2A C102 87.3(2) . .
Ge9A Ge2A C102 77.1(3) . .
Ge6B Ge2A C102 113.8(2) . .
Ge6A Ge2A C102 136.2(3) . .
Ge3A Ge2A C102 146.0(2) . .
Ge5A Ge2A C102 64.3(2) . .
Ge2B Ge2A C102 148.4(2) . .
Ge4A Ge2A C102 105.3(2) . .
Ge8A Ge2A C102 97.6(3) . .
Ge1A Ge3A Ge7A 110.64(9) . .
Ge1A Ge3A Ge6A 104.98(8) . .
Ge7A Ge3A Ge6A 56.60(6) . .
Ge1A Ge3A Ge2A 56.27(6) . .
Ge7A Ge3A Ge2A 103.78(8) . .
Ge6A Ge3A Ge2A 58.32(6) . .
Ge1A Ge3A Ge4A 57.06(7) . .
Ge7A Ge3A Ge4A 56.99(7) . .
Ge6A Ge3A Ge4A 89.81(7) . .
Ge2A Ge3A Ge4A 88.62(7) . .
Ge1A Ge3A Ge2B 124.53(7) . .
Ge7A Ge3A Ge2B 92.70(6) . .
Ge6A Ge3A Ge2B 48.21(5) . .
Ge2A Ge3A Ge2B 69.79(5) . .
Ge4A Ge3A Ge2B 138.02(7) . .
Ge1A Ge3A Ge6B 87.29(6) . .
Ge7A Ge3A Ge6B 124.02(7) . .
Ge6A Ge3A Ge6B 67.70(6) . .
Ge2A Ge3A Ge6B 43.29(5) . .
Ge4A Ge3A Ge6B 131.90(7) . .
Ge2B Ge3A Ge6B 40.46(4) . .
Ge1A Ge3A Rb3 171.29(7) . .
Ge7A Ge3A Rb3 69.81(6) . .
Ge6A Ge3A Rb3 82.66(6) . .
Ge2A Ge3A Rb3 132.41(6) . .
Ge4A Ge3A Rb3 119.74(7) . .
Ge2B Ge3A Rb3 63.71(4) . .
Ge6B Ge3A Rb3 99.67(5) . .
Ge1A Ge3A C104 82.5(2) . 1_655
Ge7A Ge3A C104 88.6(3) . 1_655
Ge6A Ge3A C104 145.0(3) . 1_655
Ge2A Ge3A C104 138.7(2) . 1_655
Ge4A Ge3A C104 65.3(2) . 1_655
Ge2B Ge3A C104 149.9(2) . 1_655
Ge6B Ge3A C104 147.3(3) . 1_655
Rb3 Ge3A C104 88.8(2) . 1_655
Ge1A Ge3A Ge9B 113.73(7) . .
Ge7A Ge3A Ge9B 129.03(7) . .
Ge6A Ge3A Ge9B 88.27(6) . .
Ge2A Ge3A Ge9B 81.71(6) . .
Ge4A Ge3A Ge9B 169.63(7) . .
Ge2B Ge3A Ge9B 40.89(4) . .
Ge6B Ge3A Ge9B 38.49(4) . .
Rb3 Ge3A Ge9B 70.10(4) . .
C104 Ge3A Ge9B 120.5(3) 1_655 .
Ge7A Ge4A Ge1A 112.81(8) . .
Ge7A Ge4A Ge8A 60.52(7) . .
Ge1A Ge4A Ge8A 107.54(8) . .
Ge7A Ge4A Ge5A 106.82(7) . .
Ge1A Ge4A Ge5A 60.03(7) . .
Ge8A Ge4A Ge5A 56.72(7) . .
Ge7A Ge4A Ge3A 58.24(7) . .
Ge1A Ge4A Ge3A 58.12(7) . .
Ge8A Ge4A Ge3A 95.63(7) . .
Ge5A Ge4A Ge3A 94.57(7) . .
Ge7A Ge4A C104 93.2(2) . 1_655
Ge1A Ge4A C104 86.7(3) . 1_655
Ge8A Ge4A C104 153.2(2) . 1_655
Ge5A Ge4A C104 145.6(3) . 1_655
Ge3A Ge4A C104 72.3(3) . 1_655
Ge7A Ge4A C409 146.1(4) . 2
Ge1A Ge4A C409 97.0(4) . 2
Ge8A Ge4A C409 96.2(3) . 2
Ge5A Ge4A C409 73.8(3) . 2
Ge3A Ge4A C409 154.8(4) . 2
C104 Ge4A C409 104.7(4) 1_655 2
Ge7A Ge4A NC4 73.62(15) . 1_655
Ge1A Ge4A NC4 164.18(15) . 1_655
Ge8A Ge4A NC4 88.24(15) . 1_655
Ge5A Ge4A NC4 133.54(15) . 1_655
Ge3A Ge4A NC4 120.62(15) . 1_655
C104 Ge4A NC4 78.4(3) 1_655 1_655
C409 Ge4A NC4 81.9(4) 2 1_655
Ge7A Ge4A Ge2A 79.10(6) . .
Ge1A Ge4A Ge2A 40.41(5) . .
Ge8A Ge4A Ge2A 71.83(6) . .
Ge5A Ge4A Ge2A 49.27(5) . .
Ge3A Ge4A Ge2A 45.30(5) . .
C104 Ge4A Ge2A 110.7(3) 1_655 .
C409 Ge4A Ge2A 119.1(3) 2 .
NC4 Ge4A Ge2A 151.76(15) 1_655 .
Ge7A Ge4A Ge6A 40.06(5) . .
Ge1A Ge4A Ge6A 78.93(6) . .
Ge8A Ge4A Ge6A 51.13(5) . .
Ge5A Ge4A Ge6A 71.63(5) . .
Ge3A Ge4A Ge6A 44.51(5) . .
C104 Ge4A Ge6A 112.7(3) 1_655 .
C409 Ge4A Ge6A 142.0(3) 2 .
NC4 Ge4A Ge6A 111.55(15) 1_655 .
Ge2A Ge4A Ge6A 40.24(4) . .
Ge8A Ge5A Ge9A 61.58(7) . .
Ge8A Ge5A Ge1A 109.22(8) . .
Ge9A Ge5A Ge1A 106.24(8) . .
Ge8A Ge5A Ge4A 60.99(7) . .
Ge9A Ge5A Ge4A 106.17(8) . .
Ge1A Ge5A Ge4A 57.77(7) . .
Ge8A Ge5A Ge2A 91.96(7) . .
Ge9A Ge5A Ge2A 53.96(6) . .
Ge1A Ge5A Ge2A 53.65(6) . .
Ge4A Ge5A Ge2A 86.51(7) . .
Ge8A Ge5A NC3 83.40(15) . 2
Ge9A Ge5A NC3 88.83(15) . 2
Ge1A Ge5A NC3 163.61(15) . 2
Ge4A Ge5A NC3 124.91(15) . 2
Ge2A Ge5A NC3 138.66(15) . 2
Ge8A Ge5A C102 140.5(2) . .
Ge9A Ge5A C102 80.5(2) . .
Ge1A Ge5A C102 90.6(3) . .
Ge4A Ge5A C102 148.4(3) . .
Ge2A Ge5A C102 72.4(3) . .
NC3 Ge5A C102 85.5(3) 2 .
Ge8A Ge5A Ge6A 49.82(6) . .
Ge9A Ge5A Ge6A 39.61(5) . .
Ge1A Ge5A Ge6A 76.67(6) . .
Ge4A Ge5A Ge6A 68.25(5) . .
Ge2A Ge5A Ge6A 42.14(5) . .
NC3 Ge5A Ge6A 119.71(15) 2 .
C102 Ge5A Ge6A 106.6(2) . .
Ge8A Ge5A Ge3A 71.80(6) . .
Ge9A Ge5A Ge3A 77.31(6) . .
Ge1A Ge5A Ge3A 39.66(5) . .
Ge4A Ge5A Ge3A 43.53(5) . .
Ge2A Ge5A Ge3A 42.98(5) . .
NC3 Ge5A Ge3A 155.07(15) 2 .
C102 Ge5A Ge3A 112.0(3) . .
Ge6A Ge5A Ge3A 39.84(4) . .
Ge8A Ge5A C409 93.7(3) . 2
Ge9A Ge5A C409 153.0(3) . 2
Ge1A Ge5A C409 91.7(3) . 2
Ge4A Ge5A C409 66.2(3) . 2
Ge2A Ge5A C409 144.6(3) . 2
NC3 Ge5A C409 76.7(3) 2 2
C102 Ge5A C409 120.3(4) . 2
Ge6A Ge5A C409 131.9(3) . 2
Ge3A Ge5A C409 106.8(3) . 2
Ge7A Ge6A Ge9A 110.46(8) . .
Ge7A Ge6A Ge2A 108.39(8) . .
Ge9A Ge6A Ge2A 57.99(7) . .
Ge7A Ge6A Ge2B 119.94(9) . .
Ge9A Ge6A Ge2B 125.59(9) . .
Ge2A Ge6A Ge2B 86.62(8) . .
Ge7A Ge6A Ge3A 59.49(7) . .
Ge9A Ge6A Ge3A 108.58(8) . .
Ge2A Ge6A Ge3A 61.19(6) . .
Ge2B Ge6A Ge3A 82.24(7) . .
Ge7A Ge6A Ge8A 55.80(6) . .
Ge9A Ge6A Ge8A 55.78(6) . .
Ge2A Ge6A Ge8A 87.41(7) . .
Ge2B Ge6A Ge8A 170.82(8) . .
Ge3A Ge6A Ge8A 88.78(6) . .
Ge7A Ge6A Ge6B 129.82(8) . .
Ge9A Ge6A Ge6B 89.31(7) . .
Ge2A Ge6A Ge6B 44.38(5) . .
Ge2B Ge6A Ge6B 42.85(5) . .
Ge3A Ge6A Ge6B 70.64(6) . .
Ge8A Ge6A Ge6B 131.77(7) . .
Ge7A Ge6A Ge4A 40.92(5) . .
Ge9A Ge6A Ge4A 79.79(6) . .
Ge2A Ge6A Ge4A 69.31(5) . .
Ge2B Ge6A Ge4A 127.90(7) . .
Ge3A Ge6A Ge4A 45.68(5) . .
Ge8A Ge6A Ge4A 43.11(5) . .
Ge6B Ge6A Ge4A 104.86(5) . .
Ge7A Ge6A Rb4 89.09(7) . .
Ge9A Ge6A Rb4 68.00(6) . .
Ge2A Ge6A Rb4 125.99(7) . .
Ge2B Ge6A Rb4 128.54(7) . .
Ge3A Ge6A Rb4 145.91(7) . .
Ge8A Ge6A Rb4 60.61(5) . .
Ge6B Ge6A Rb4 140.59(5) . .
Ge4A Ge6A Rb4 102.28(5) . .
Ge7A Ge6A C402 95.2(3) . .
Ge9A Ge6A C402 116.9(3) . .
Ge2A Ge6A C402 156.2(3) . .
Ge2B Ge6A C402 78.8(3) . .
Ge3A Ge6A C402 133.6(3) . .
Ge8A Ge6A C402 109.0(3) . .
Ge6B Ge6A C402 116.8(3) . .
Ge4A Ge6A C402 134.3(3) . .
Rb4 Ge6A C402 55.5(3) . .
Ge6A Ge7A Ge4A 99.03(8) . .
Ge6A Ge7A Ge3A 63.92(7) . .
Ge4A Ge7A Ge3A 64.77(7) . .
Ge6A Ge7A Ge8A 71.76(7) . .
Ge4A Ge7A Ge8A 61.35(7) . .
Ge3A Ge7A Ge8A 100.29(8) . .
Ge6A Ge7A Rb3 85.69(7) . .
Ge4A Ge7A Rb3 127.27(8) . .
Ge3A Ge7A Rb3 71.08(6) . .
Ge8A Ge7A Rb3 157.28(7) . .
Ge6A Ge7A NC4 157.44(15) . 1_655
Ge4A Ge7A NC4 67.96(14) . 1_655
Ge3A Ge7A NC4 121.06(15) . 1_655
Ge8A Ge7A NC4 85.71(14) . 1_655
Rb3 Ge7A NC4 116.87(14) . 1_655
Ge6A Ge7A Ge9A 35.04(5) . .
Ge4A Ge7A Ge9A 73.77(6) . .
Ge3A Ge7A Ge9A 74.35(6) . .
Ge8A Ge7A Ge9A 37.79(5) . .
Rb3 Ge7A Ge9A 120.27(6) . .
NC4 Ge7A Ge9A 122.56(14) 1_655 .
Ge6A Ge7A Ge2A 36.85(5) . .
Ge4A Ge7A Ge2A 64.00(6) . .
Ge3A Ge7A Ge2A 39.20(5) . .
Ge8A Ge7A Ge2A 65.67(6) . .
Rb3 Ge7A Ge2A 97.88(6) . .
NC4 Ge7A Ge2A 131.42(14) 1_655 .
Ge9A Ge7A Ge2A 35.14(4) . .
Ge6A Ge7A Ge5A 66.43(6) . .
Ge4A Ge7A Ge5A 37.55(5) . .
Ge3A Ge7A Ge5A 67.22(6) . .
Ge8A Ge7A Ge5A 34.54(6) . .
Rb3 Ge7A Ge5A 136.80(7) . .
NC4 Ge7A Ge5A 94.36(14) 1_655 .
Ge9A Ge7A Ge5A 36.43(3) . .
Ge2A Ge7A Ge5A 40.56(4) . .
Ge6A Ge7A C401 81.1(3) . .
Ge4A Ge7A C401 155.4(3) . .
Ge3A Ge7A C401 133.8(3) . .
Ge8A Ge7A C401 96.0(3) . .
Rb3 Ge7A C401 77.4(3) . .
NC4 Ge7A C401 103.0(3) 1_655 .
Ge9A Ge7A C401 94.4(2) . .
Ge2A Ge7A C401 117.7(3) . .
Ge5A Ge7A C401 126.1(2) . .
Ge5A Ge8A Ge7A 109.41(9) . .
Ge5A Ge8A Ge9A 60.83(7) . .
Ge7A Ge8A Ge9A 104.60(8) . .
Ge5A Ge8A Ge4A 62.29(7) . .
Ge7A Ge8A Ge4A 58.13(6) . .
Ge9A Ge8A Ge4A 106.57(9) . .
Ge5A Ge8A Ge6A 90.30(8) . .
Ge7A Ge8A Ge6A 52.44(6) . .
Ge9A Ge8A Ge6A 53.16(6) . .
Ge4A Ge8A Ge6A 85.76(7) . .
Ge5A Ge8A Rb4 131.68(8) . .
Ge7A Ge8A Rb4 94.59(7) . .
Ge9A Ge8A Rb4 73.00(6) . .
Ge4A Ge8A Rb4 152.19(8) . .
Ge6A Ge8A Rb4 71.68(6) . .
Ge5A Ge8A NC3 126.75(16) . .
Ge7A Ge8A NC3 89.77(15) . .
Ge9A Ge8A NC3 160.71(16) . .
Ge4A Ge8A NC3 91.88(15) . .
Ge6A Ge8A NC3 136.21(16) . .
Rb4 Ge8A NC3 93.38(15) . .
Ge5A Ge8A Ge2A 47.89(6) . .
Ge7A Ge8A Ge2A 76.74(7) . .
Ge9A Ge8A Ge2A 39.43(5) . .
Ge4A Ge8A Ge2A 68.28(6) . .
Ge6A Ge8A Ge2A 42.41(5) . .
Rb4 Ge8A Ge2A 102.51(5) . .
NC3 Ge8A Ge2A 159.80(15) . .
Ge5A Ge8A Ge3A 71.36(6) . .
Ge7A Ge8A Ge3A 39.59(6) . .
Ge9A Ge8A Ge3A 76.93(6) . .
Ge4A Ge8A Ge3A 43.30(5) . .
Ge6A Ge8A Ge3A 42.47(5) . .
Rb4 Ge8A Ge3A 112.66(6) . .
NC3 Ge8A Ge3A 121.69(14) . .
Ge2A Ge8A Ge3A 40.19(4) . .
Ge5A Ge8A Ge1A 36.13(5) . .
Ge7A Ge8A Ge1A 73.31(7) . .
Ge9A Ge8A Ge1A 71.49(6) . .
Ge4A Ge8A Ge1A 35.55(5) . .
Ge6A Ge8A Ge1A 69.03(6) . .
Rb4 Ge8A Ge1A 137.78(6) . .
NC3 Ge8A Ge1A 125.96(14) . .
Ge2A Ge8A Ge1A 35.80(3) . .
Ge3A Ge8A Ge1A 36.71(4) . .
Ge2A Ge9A Ge6A 62.92(7) . .
Ge2A Ge9A Ge5A 68.98(7) . .
Ge6A Ge9A Ge5A 99.55(7) . .
Ge2A Ge9A Ge8A 98.96(8) . .
Ge6A Ge9A Ge8A 71.05(7) . .
Ge5A Ge9A Ge8A 57.58(7) . .
Ge2A Ge9A Rb4 135.85(8) . .
Ge6A Ge9A Rb4 72.93(7) . .
Ge5A Ge9A Rb4 120.70(8) . .
Ge8A Ge9A Rb4 64.81(6) . .
Ge2A Ge9A O13 89.65(19) . .
Ge6A Ge9A O13 142.45(19) . .
Ge5A Ge9A O13 93.00(15) . .
Ge8A Ge9A O13 142.56(16) . .
Rb4 Ge9A O13 128.97(18) . .
Ge2A Ge9A CN3 140.64(14) . 2
Ge6A Ge9A CN3 140.39(15) . 2
Ge5A Ge9A CN3 74.84(14) . 2
Ge8A Ge9A CN3 73.30(13) . 2
Rb4 Ge9A CN3 76.73(14) . 2
O13 Ge9A CN3 77.1(2) . 2
Ge2A Ge9A C111 108.3(3) . .
Ge6A Ge9A C111 149.6(2) . .
Ge5A Ge9A C111 104.0(2) . .
Ge8A Ge9A C111 138.6(3) . .
Rb4 Ge9A C111 109.8(3) . .
O13 Ge9A C111 19.3(3) . .
CN3 Ge9A C111 65.8(3) 2 .
Ge2A Ge9A C105 87.2(2) . .
Ge6A Ge9A C105 149.4(2) . .
Ge5A Ge9A C105 73.7(2) . .
Ge8A Ge9A C105 123.7(2) . .
Rb4 Ge9A C105 136.6(2) . .
O13 Ge9A C105 19.9(2) . .
CN3 Ge9A C105 67.9(3) 2 .
C111 Ge9A C105 32.3(3) . .
Ge2A Ge9A Ge7A 72.99(6) . .
Ge6A Ge9A Ge7A 34.50(5) . .
Ge5A Ge9A Ge7A 72.73(6) . .
Ge8A Ge9A Ge7A 37.61(5) . .
Rb4 Ge9A Ge7A 70.52(5) . .
O13 Ge9A Ge7A 160.48(18) . .
CN3 Ge9A Ge7A 110.66(13) 2 .
C111 Ge9A Ge7A 175.9(2) . .
C105 Ge9A Ge7A 145.4(2) . .
Ge5B Ge1B Ge3B 99.24(7) . .
Ge5B Ge1B Ge2B 71.93(6) . .
Ge3B Ge1B Ge2B 63.14(6) . .
Ge5B Ge1B Ge4B 63.37(7) . .
Ge3B Ge1B Ge4B 63.97(7) . .
Ge2B Ge1B Ge4B 100.57(7) . .
Ge5B Ge1B Rb2 84.89(6) . 2_566
Ge3B Ge1B Rb2 132.01(7) . 2_566
Ge2B Ge1B Rb2 155.01(8) . 2_566
Ge4B Ge1B Rb2 76.24(6) . 2_566
Ge5B Ge1B C404 148.5(3) . .
Ge3B Ge1B C404 89.9(2) . .
Ge2B Ge1B C404 85.9(3) . .
Ge4B Ge1B C404 145.1(3) . .
Rb2 Ge1B C404 111.1(2) 2_566 .
Ge5B Ge1B Ge9B 35.48(5) . .
Ge3B Ge1B Ge9B 74.24(5) . .
Ge2B Ge1B Ge9B 37.66(5) . .
Ge4B Ge1B Ge9B 74.05(5) . .
Rb2 Ge1B Ge9B 120.32(6) 2_566 .
C404 Ge1B Ge9B 122.8(3) . .
Ge5B Ge1B C204 140.9(2) . 2_566
Ge3B Ge1B C204 112.3(2) . 2_566
Ge2B Ge1B C204 143.0(3) . 2_566
Ge4B Ge1B C204 110.0(3) . 2_566
Rb2 Ge1B C204 56.9(2) 2_566 2_566
C404 Ge1B C204 57.0(3) . 2_566
Ge9B Ge1B C204 173.2(2) . 2_566
Ge5B Ge1B C211 119.9(2) . 2_566
Ge3B Ge1B C211 140.8(2) . 2_566
Ge2B Ge1B C211 128.3(2) . 2_566
Ge4B Ge1B C211 130.5(2) . 2_566
Rb2 Ge1B C211 56.4(2) 2_566 2_566
C404 Ge1B C211 58.1(3) . 2_566
Ge9B Ge1B C211 140.5(2) . 2_566
C204 Ge1B C211 32.8(3) 2_566 2_566
Ge5B Ge1B Ge6B 66.00(5) . .
Ge3B Ge1B Ge6B 38.60(4) . .
Ge2B Ge1B Ge6B 35.49(5) . .
Ge4B Ge1B Ge6B 66.56(5) . .
Rb2 Ge1B Ge6B 140.01(6) 2_566 .
C404 Ge1B Ge6B 107.8(2) . .
Ge9B Ge1B Ge6B 35.85(3) . .
C204 Ge1B Ge6B 150.5(2) 2_566 .
C211 Ge1B Ge6B 162.9(2) 2_566 .
Ge6B Ge2B Ge1B 108.62(8) . .
Ge6B Ge2B Ge9B 59.16(6) . .
Ge1B Ge2B Ge9B 105.52(8) . .
Ge6B Ge2B Ge6A 92.45(7) . .
Ge1B Ge2B Ge6A 127.56(9) . .
Ge9B Ge2B Ge6A 126.18(8) . .
Ge6B Ge2B Ge3B 61.53(6) . .
Ge1B Ge2B Ge3B 58.35(6) . .
Ge9B Ge2B Ge3B 105.67(8) . .
Ge6A Ge2B Ge3B 96.02(7) . .
Ge6B Ge2B Ge5B 88.75(7) . .
Ge1B Ge2B Ge5B 53.34(6) . .
Ge9B Ge2B Ge5B 53.33(6) . .
Ge6A Ge2B Ge5B 178.03(8) . .
Ge3B Ge2B Ge5B 85.92(6) . .
Ge6B Ge2B Ge3A 76.44(6) . .
Ge1B Ge2B Ge3A 174.73(8) . .
Ge9B Ge2B Ge3A 78.20(6) . .
Ge6A Ge2B Ge3A 49.55(5) . .
Ge3B Ge2B Ge3A 124.68(7) . .
Ge5B Ge2B Ge3A 129.38(7) . .
Ge6B Ge2B Ge2A 46.45(5) . .
Ge1B Ge2B Ge2A 138.02(7) . .
Ge9B Ge2B Ge2A 89.19(6) . .
Ge6A Ge2B Ge2A 46.63(5) . .
Ge3B Ge2B Ge2A 79.96(5) . .
Ge5B Ge2B Ge2A 134.31(7) . .
Ge3A Ge2B Ge2A 44.72(4) . .
Ge6B Ge2B Rb3 129.98(6) . .
Ge1B Ge2B Rb3 113.55(6) . .
Ge9B Ge2B Rb3 84.15(6) . .
Ge6A Ge2B Rb3 82.64(6) . .
Ge3B Ge2B Rb3 168.38(7) . .
Ge5B Ge2B Rb3 95.39(6) . .
Ge3A Ge2B Rb3 62.72(4) . .
Ge2A Ge2B Rb3 106.82(5) . .
Ge6B Ge2B Ge4B 70.37(5) . .
Ge1B Ge2B Ge4B 39.77(5) . .
Ge9B Ge2B Ge4B 76.96(6) . .
Ge6A Ge2B Ge4B 139.36(7) . .
Ge3B Ge2B Ge4B 43.34(5) . .
Ge5B Ge2B Ge4B 42.58(4) . .
Ge3A Ge2B Ge4B 145.50(6) . .
Ge2A Ge2B Ge4B 111.36(5) . .
Rb3 Ge2B Ge4B 136.76(5) . .
Ge1B Ge3B Ge7B 111.42(8) . .
Ge1B Ge3B Ge6B 104.72(7) . .
Ge7B Ge3B Ge6B 59.08(6) . .
Ge1B Ge3B Ge2B 58.52(6) . .
Ge7B Ge3B Ge2B 106.04(7) . .
Ge6B Ge3B Ge2B 56.59(6) . .
Ge1B Ge3B Ge4B 58.20(6) . .
Ge7B Ge3B Ge4B 57.33(6) . .
Ge6B Ge3B Ge4B 93.06(7) . .
Ge2B Ge3B Ge4B 94.01(7) . .
Ge1B Ge3B Ge5B 39.99(5) . .
Ge7B Ge3B Ge5B 76.83(6) . .
Ge6B Ge3B Ge5B 69.96(5) . .
Ge2B Ge3B Ge5B 50.33(5) . .
Ge4B Ge3B Ge5B 43.69(5) . .
Ge1B Ge3B Ge8B 77.61(6) . .
Ge7B Ge3B Ge8B 39.25(5) . .
Ge6B Ge3B Ge8B 49.50(5) . .
Ge2B Ge3B Ge8B 71.62(6) . .
Ge4B Ge3B Ge8B 43.57(5) . .
Ge5B Ge3B Ge8B 38.82(4) . .
Ge1B Ge3B Ge6A 88.75(6) . .
Ge7B Ge3B Ge6A 123.88(6) . .
Ge6B Ge3B Ge6A 65.33(5) . .
Ge2B Ge3B Ge6A 41.44(5) . .
Ge4B Ge3B Ge6A 135.45(7) . .
Ge5B Ge3B Ge6A 91.76(5) . .
Ge8B Ge3B Ge6A 105.23(5) . .
Ge1B Ge3B Rb1 169.95(8) . .
Ge7B Ge3B Rb1 58.73(5) . .
Ge6B Ge3B Rb1 69.11(5) . .
Ge2B Ge3B Rb1 120.09(6) . .
Ge4B Ge3B Rb1 113.27(7) . .
Ge5B Ge3B Rb1 130.51(5) . .
Ge8B Ge3B Rb1 92.47(5) . .
Ge6A Ge3B Rb1 95.47(5) . .
Ge1B Ge3B Ge2A 118.21(6) . .
Ge7B Ge3B Ge2A 89.24(6) . .
Ge6B Ge3B Ge2A 38.59(5) . .
Ge2B Ge3B Ge2A 59.89(5) . .
Ge4B Ge3B Ge2A 131.46(7) . .
Ge5B Ge3B Ge2A 99.30(4) . .
Ge8B Ge3B Ge2A 88.02(4) . .
Ge6A Ge3B Ge2A 37.98(4) . .
Rb1 Ge3B Ge2A 62.27(4) . .
Ge7B Ge4B Ge1B 112.33(8) . .
Ge7B Ge4B Ge5B 104.74(6) . .
Ge1B Ge4B Ge5B 57.39(6) . .
Ge7B Ge4B Ge8B 57.12(6) . .
Ge1B Ge4B Ge8B 105.25(7) . .
Ge5B Ge4B Ge8B 57.54(5) . .
Ge7B Ge4B Ge3B 58.69(6) . .
Ge1B Ge4B Ge3B 57.83(6) . .
Ge5B Ge4B Ge3B 91.73(7) . .
Ge8B Ge4B Ge3B 92.32(6) . .
Ge7B Ge4B Ge8B 121.97(7) . 2_566
Ge1B Ge4B Ge8B 88.28(6) . 2_566
Ge5B Ge4B Ge8B 42.08(5) . 2_566
Ge8B Ge4B Ge8B 65.34(5) . 2_566
Ge3B Ge4B Ge8B 133.81(6) . 2_566
Ge7B Ge4B Ge5B 87.73(6) . 2_566
Ge1B Ge4B Ge5B 122.53(6) . 2_566
Ge5B Ge4B Ge5B 65.64(6) . 2_566
Ge8B Ge4B Ge5B 41.72(5) . 2_566
Ge3B Ge4B Ge5B 134.05(6) . 2_566
Ge8B Ge4B Ge5B 40.02(4) 2_566 2_566
Ge7B Ge4B C312 82.4(2) . 1_455
Ge1B Ge4B C312 104.0(3) . 1_455
Ge5B Ge4B C312 161.3(3) . 1_455
Ge8B Ge4B C312 136.7(3) . 1_455
Ge3B Ge4B C312 77.1(3) . 1_455
Ge8B Ge4B C312 146.5(3) 2_566 1_455
Ge5B Ge4B C312 132.6(3) 2_566 1_455
Ge7B Ge4B Rb2 174.22(8) . 2_566
Ge1B Ge4B Rb2 63.90(5) . 2_566
Ge5B Ge4B Rb2 77.19(5) . 2_566
Ge8B Ge4B Rb2 127.39(6) . 2_566
Ge3B Ge4B Rb2 116.08(7) . 2_566
Ge8B Ge4B Rb2 63.12(4) 2_566 2_566
Ge5B Ge4B Rb2 98.01(5) 2_566 2_566
C312 Ge4B Rb2 94.2(2) 1_455 2_566
Ge7B Ge4B Ge6B 40.87(5) . .
Ge1B Ge4B Ge6B 76.38(5) . .
Ge5B Ge4B Ge6B 69.21(5) . .
Ge8B Ge4B Ge6B 49.31(5) . .
Ge3B Ge4B Ge6B 43.03(5) . .
Ge8B Ge4B Ge6B 103.42(5) 2_566 .
Ge5B Ge4B Ge6B 91.02(4) 2_566 .
C312 Ge4B Ge6B 109.7(2) 1_455 .
Rb2 Ge4B Ge6B 137.68(5) 2_566 .
Ge1B Ge5B Ge8B 125.89(7) . 2_566
Ge1B Ge5B Ge9B 109.29(8) . .
Ge8B Ge5B Ge9B 123.78(9) 2_566 .
Ge1B Ge5B Ge8B 110.10(7) . .
Ge8B Ge5B Ge8B 89.58(7) 2_566 .
Ge9B Ge5B Ge8B 59.75(6) . .
Ge1B Ge5B Ge4B 59.24(6) . .
Ge8B Ge5B Ge4B 92.66(7) 2_566 .
Ge9B Ge5B Ge4B 108.05(7) . .
Ge8B Ge5B Ge4B 61.57(6) . .
Ge1B Ge5B Ge2B 54.73(6) . .
Ge8B Ge5B Ge2B 179.01(8) 2_566 .
Ge9B Ge5B Ge2B 55.79(6) . .
Ge8B Ge5B Ge2B 90.87(7) . .
Ge4B Ge5B Ge2B 88.34(6) . .
Ge1B Ge5B Ge5B 130.77(8) . 2_566
Ge8B Ge5B Ge5B 45.45(5) 2_566 2_566
Ge9B Ge5B Ge5B 91.61(7) . 2_566
Ge8B Ge5B Ge5B 44.13(5) . 2_566
Ge4B Ge5B Ge5B 72.12(6) . 2_566
Ge2B Ge5B Ge5B 134.99(8) . 2_566
Ge1B Ge5B Ge4B 170.52(7) . 2_566
Ge8B Ge5B Ge4B 45.23(5) 2_566 2_566
Ge9B Ge5B Ge4B 78.93(6) . 2_566
Ge8B Ge5B Ge4B 69.46(6) . 2_566
Ge4B Ge5B Ge4B 114.36(6) . 2_566
Ge2B Ge5B Ge4B 134.21(6) . 2_566
Ge5B Ge5B Ge4B 42.24(4) 2_566 2_566
Ge1B Ge5B O32 107.70(19) . .
Ge8B Ge5B O32 96.39(19) 2_566 .
Ge9B Ge5B O32 74.49(16) . .
Ge8B Ge5B O32 127.71(17) . .
Ge4B Ge5B O32 166.93(19) . .
Ge2B Ge5B O32 82.63(18) . .
Ge5B Ge5B O32 120.90(19) 2_566 .
Ge4B Ge5B O32 78.67(18) 2_566 .
Ge1B Ge5B C307 102.1(3) . .
Ge8B Ge5B C307 83.3(3) 2_566 .
Ge9B Ge5B C307 95.9(2) . .
Ge8B Ge5B C307 144.4(3) . .
Ge4B Ge5B C307 153.2(3) . .
Ge2B Ge5B C307 95.8(3) . .
Ge5B Ge5B C307 119.9(3) 2_566 .
Ge4B Ge5B C307 81.2(3) 2_566 .
O32 Ge5B C307 21.5(3) . .
Ge2B Ge6B Ge9B 61.88(7) . .
Ge2B Ge6B Ge7B 110.12(7) . .
Ge9B Ge6B Ge7B 106.37(8) . .
Ge2B Ge6B Ge2A 88.69(8) . .
Ge9B Ge6B Ge2A 118.01(8) . .
Ge7B Ge6B Ge2A 135.46(8) . .
Ge2B Ge6B Ge3B 61.88(6) . .
Ge9B Ge6B Ge3B 107.96(7) . .
Ge7B Ge6B Ge3B 58.73(6) . .
Ge2A Ge6B Ge3B 101.69(8) . .
Ge2B Ge6B Ge8B 92.09(7) . .
Ge9B Ge6B Ge8B 54.41(6) . .
Ge7B Ge6B Ge8B 53.04(6) . .
Ge2A Ge6B Ge8B 170.16(8) . .
Ge3B Ge6B Ge8B 87.30(6) . .
Ge2B Ge6B C202 150.6(3) . .
Ge9B Ge6B C202 89.9(3) . .
Ge7B Ge6B C202 84.5(3) . .
Ge2A Ge6B C202 98.5(3) . .
Ge3B Ge6B C202 142.1(3) . .
Ge8B Ge6B C202 76.2(3) . .
Ge2B Ge6B Ge6A 44.70(5) . .
Ge9B Ge6B Ge6A 94.36(7) . .
Ge7B Ge6B Ge6A 132.12(7) . .
Ge2A Ge6B Ge6A 44.63(5) . .
Ge3B Ge6B Ge6A 74.02(6) . .
Ge8B Ge6B Ge6A 136.77(6) . .
C202 Ge6B Ge6A 139.2(3) . .
Ge2B Ge6B C205 131.9(3) . .
Ge9B Ge6B C205 79.6(3) . .
Ge7B Ge6B C205 107.5(3) . .
Ge2A Ge6B C205 84.9(2) . .
Ge3B Ge6B C205 165.3(3) . .
Ge8B Ge6B C205 87.3(2) . .
C202 Ge6B C205 23.3(4) . .
Ge6A Ge6B C205 118.6(3) . .
Ge2B Ge6B Ge3A 63.10(5) . .
Ge9B Ge6B Ge3A 72.99(6) . .
Ge7B Ge6B Ge3A 172.84(7) . .
Ge2A Ge6B Ge3A 45.17(5) . .
Ge3B Ge6B Ge3A 114.42(7) . .
Ge8B Ge6B Ge3A 127.27(6) . .
C202 Ge6B Ge3A 102.6(3) . .
Ge6A Ge6B Ge3A 41.66(4) . .
C205 Ge6B Ge3A 79.5(3) . .
Ge8B Ge7B Ge4B 64.36(6) . .
Ge8B Ge7B Ge3B 100.05(7) . .
Ge4B Ge7B Ge3B 63.97(7) . .
Ge8B Ge7B Ge6B 71.21(6) . .
Ge4B Ge7B Ge6B 99.16(7) . .
Ge3B Ge7B Ge6B 62.18(6) . .
Ge8B Ge7B Rb1 145.72(7) . .
Ge4B Ge7B Rb1 140.83(8) . .
Ge3B Ge7B Rb1 82.13(7) . .
Ge6B Ge7B Rb1 80.14(6) . .
Ge8B Ge7B C108 137.8(3) . .
Ge4B Ge7B C108 120.7(2) . .
Ge3B Ge7B C108 120.2(3) . .
Ge6B Ge7B C108 137.2(3) . .
Rb1 Ge7B C108 59.6(3) . .
Ge8B Ge7B Ge9B 35.91(5) . .
Ge4B Ge7B Ge9B 74.42(5) . .
Ge3B Ge7B Ge9B 74.22(5) . .
Ge6B Ge7B Ge9B 36.40(5) . .
Rb1 Ge7B Ge9B 116.21(5) . .
C108 Ge7B Ge9B 161.9(2) . .
Ge8B Ge7B Ge5B 36.28(5) . .
Ge4B Ge7B Ge5B 38.71(4) . .
Ge3B Ge7B Ge5B 65.68(5) . .
Ge6B Ge7B Ge5B 65.81(5) . .
Rb1 Ge7B Ge5B 140.93(6) . .
C108 Ge7B Ge5B 157.0(2) . .
Ge9B Ge7B Ge5B 35.80(3) . .
Ge8B Ge7B Ge2B 67.22(6) . .
Ge4B Ge7B Ge2B 66.38(5) . .
Ge3B Ge7B Ge2B 37.79(4) . .
Ge6B Ge7B Ge2B 34.52(4) . .
Rb1 Ge7B Ge2B 98.99(5) . .
C108 Ge7B Ge2B 154.9(3) . .
Ge9B Ge7B Ge2B 36.59(4) . .
Ge5B Ge7B Ge2B 41.94(4) . .
Ge8B Ge7B C307 75.0(2) . 2_566
Ge4B Ge7B C307 90.2(2) . 2_566
Ge3B Ge7B C307 152.4(2) . 2_566
Ge6B Ge7B C307 136.3(2) . 2_566
Rb1 Ge7B C307 117.5(2) . 2_566
C108 Ge7B C307 63.6(4) . 2_566
Ge9B Ge7B C307 109.5(2) . 2_566
Ge5B Ge7B C307 100.7(2) . 2_566
Ge2B Ge7B C307 141.3(2) . 2_566
Ge7B Ge8B Ge5B 125.78(8) . 2_566
Ge7B Ge8B Ge9B 108.88(8) . .
Ge5B Ge8B Ge9B 124.08(8) 2_566 .
Ge7B Ge8B Ge5B 108.65(8) . .
Ge5B Ge8B Ge5B 90.42(7) 2_566 .
Ge9B Ge8B Ge5B 59.20(6) . .
Ge7B Ge8B Ge4B 58.52(6) . .
Ge5B Ge8B Ge4B 93.05(7) 2_566 .
Ge9B Ge8B Ge4B 107.09(8) . .
Ge5B Ge8B Ge4B 60.89(6) . .
Ge7B Ge8B Ge6B 55.75(6) . .
Ge5B Ge8B Ge6B 178.30(8) 2_566 .
Ge9B Ge8B Ge6B 54.25(6) . .
Ge5B Ge8B Ge6B 88.29(7) . .
Ge4B Ge8B Ge6B 87.29(7) . .
Ge7B Ge8B Ge8B 129.77(8) . 2_566
Ge5B Ge8B Ge8B 45.88(5) 2_566 2_566
Ge9B Ge8B Ge8B 91.46(7) . 2_566
Ge5B Ge8B Ge8B 44.54(5) . 2_566
Ge4B Ge8B Ge8B 71.82(6) . 2_566
Ge6B Ge8B Ge8B 132.82(9) . 2_566
Ge7B Ge8B Ge4B 170.28(7) . 2_566
Ge5B Ge8B Ge4B 45.26(5) 2_566 2_566
Ge9B Ge8B Ge4B 79.28(6) . 2_566
Ge5B Ge8B Ge4B 70.51(6) . 2_566
Ge4B Ge8B Ge4B 114.66(5) . 2_566
Ge6B Ge8B Ge4B 133.15(6) . 2_566
Ge8B Ge8B Ge4B 42.84(4) 2_566 2_566
Ge7B Ge8B Ge3B 40.70(5) . .
Ge5B Ge8B Ge3B 137.15(6) 2_566 .
Ge9B Ge8B Ge3B 78.68(6) . .
Ge5B Ge8B Ge3B 69.92(6) . .
Ge4B Ge8B Ge3B 44.10(5) . .
Ge6B Ge8B Ge3B 43.20(4) . .
Ge8B Ge8B Ge3B 105.53(7) 2_566 .
Ge4B Ge8B Ge3B 140.36(6) 2_566 .
Ge7B Ge8B Ge2B 77.25(6) . .
Ge5B Ge8B Ge2B 139.06(7) 2_566 .
Ge9B Ge8B Ge2B 40.21(5) . .
Ge5B Ge8B Ge2B 48.65(5) . .
Ge4B Ge8B Ge2B 69.61(5) . .
Ge6B Ge8B Ge2B 39.64(4) . .
Ge8B Ge8B Ge2B 93.18(6) 2_566 .
Ge4B Ge8B Ge2B 107.61(5) 2_566 .
Ge3B Ge8B Ge2B 39.80(4) . .
Ge5B Ge9B Ge6B 99.51(7) . .
Ge5B Ge9B Ge8B 61.05(6) . .
Ge6B Ge9B Ge8B 71.34(6) . .
Ge5B Ge9B Ge2B 70.88(6) . .
Ge6B Ge9B Ge2B 58.96(6) . .
Ge8B Ge9B Ge2B 100.76(7) . .
Ge5B Ge9B O23 147.19(19) . .
Ge6B Ge9B O23 81.54(19) . .
Ge8B Ge9B O23 89.05(18) . .
Ge2B Ge9B O23 132.50(19) . .
Ge5B Ge9B C310 97.7(3) . .
Ge6B Ge9B C310 155.1(3) . .
Ge8B Ge9B C310 133.3(3) . .
Ge2B Ge9B C310 111.0(3) . .
O23 Ge9B C310 93.6(3) . .
Ge5B Ge9B C207 161.4(3) . .
Ge6B Ge9B C207 92.5(4) . .
Ge8B Ge9B C207 110.5(3) . .
Ge2B Ge9B C207 127.7(3) . .
O23 Ge9B C207 21.9(3) . .
C310 Ge9B C207 76.0(4) . .
Ge5B Ge9B C203 142.3(4) . .
Ge6B Ge9B C203 114.0(3) . .
Ge8B Ge9B C203 112.8(3) . .
Ge2B Ge9B C203 141.5(3) . .
O23 Ge9B C203 35.8(4) . .
C310 Ge9B C203 57.8(4) . .
C207 Ge9B C203 21.8(4) . .
Ge5B Ge9B Ge3A 129.52(8) . .
Ge6B Ge9B Ge3A 68.52(6) . .
Ge8B Ge9B Ge3A 139.69(7) . .
Ge2B Ge9B Ge3A 60.91(5) . .
O23 Ge9B Ge3A 81.70(17) . .
C310 Ge9B Ge3A 86.6(3) . .
C207 Ge9B Ge3A 68.2(3) . .
C203 Ge9B Ge3A 81.0(3) . .
Ge5B Ge9B C304 77.0(3) . .
Ge6B Ge9B C304 162.8(3) . .
Ge8B Ge9B C304 119.5(3) . .
Ge2B Ge9B C304 104.5(3) . .
O23 Ge9B C304 110.6(3) . .
C310 Ge9B C304 20.7(3) . .
C207 Ge9B C304 95.4(4) . .
C203 Ge9B C304 75.5(4) . .
Ge3A Ge9B C304 100.4(3) . .
O13 Rb1 O14 111.2(3) . .
O13 Rb1 O16 56.0(3) . .
O14 Rb1 O16 138.7(3) . .
O13 Rb1 O11 111.5(3) . .
O14 Rb1 O11 109.4(3) . .
O16 Rb1 O11 56.8(3) . .
O13 Rb1 O15 55.7(3) . .
O14 Rb1 O15 56.7(3) . .
O16 Rb1 O15 105.2(3) . .
O11 Rb1 O15 138.2(3) . .
O13 Rb1 O12 132.9(3) . .
O14 Rb1 O12 55.1(3) . .
O16 Rb1 O12 102.2(3) . .
O11 Rb1 O12 54.5(3) . .
O15 Rb1 O12 102.2(3) . .
O13 Rb1 Ge7B 147.0(3) . .
O14 Rb1 Ge7B 91.9(2) . .
O16 Rb1 Ge7B 119.7(2) . .
O11 Rb1 Ge7B 80.4(2) . .
O15 Rb1 Ge7B 133.9(2) . .
O12 Rb1 Ge7B 79.50(18) . .
O13 Rb1 C101 76.3(4) . .
O14 Rb1 C101 40.5(4) . .
O16 Rb1 C101 127.2(4) . .
O11 Rb1 C101 144.3(4) . .
O15 Rb1 C101 22.1(3) . .
O12 Rb1 C101 93.9(3) . .
Ge7B Rb1 C101 112.5(3) . .
O13 Rb1 C106 77.6(3) . .
O14 Rb1 C106 144.4(4) . .
O16 Rb1 C106 23.0(3) . .
O11 Rb1 C106 39.9(4) . .
O15 Rb1 C106 128.1(3) . .
O12 Rb1 C106 92.9(4) . .
Ge7B Rb1 C106 97.5(3) . .
C101 Rb1 C106 149.9(4) . .
O13 Rb1 Ge6B 112.8(2) . .
O14 Rb1 Ge6B 93.3(2) . .
O16 Rb1 Ge6B 128.0(3) . .
O11 Rb1 Ge6B 117.2(2) . .
O15 Rb1 Ge6B 103.52(19) . .
O12 Rb1 Ge6B 112.87(19) . .
Ge7B Rb1 Ge6B 39.90(4) . .
C101 Rb1 Ge6B 88.4(3) . .
C106 Rb1 Ge6B 115.6(3) . .
O13 Rb1 Ge3B 109.2(2) . .
O14 Rb1 Ge3B 126.9(2) . .
O16 Rb1 Ge3B 92.7(2) . .
O11 Rb1 Ge3B 85.5(2) . .
O15 Rb1 Ge3B 135.6(2) . .
O12 Rb1 Ge3B 113.36(18) . .
Ge7B Rb1 Ge3B 39.13(4) . .
C101 Rb1 Ge3B 126.1(3) . .
C106 Rb1 Ge3B 77.0(3) . .
Ge6B Rb1 Ge3B 38.84(3) . .
O13 Rb1 Ge2A 76.8(2) . .
O14 Rb1 Ge2A 98.66(19) . .
O16 Rb1 Ge2A 113.4(3) . .
O11 Rb1 Ge2A 144.1(2) . .
O15 Rb1 Ge2A 76.28(19) . .
O12 Rb1 Ge2A 143.68(19) . .
Ge7B Rb1 Ge2A 76.60(4) . .
C101 Rb1 Ge2A 71.0(3) . .
C106 Rb1 Ge2A 116.9(3) . .
Ge6B Rb1 Ge2A 36.98(4) . .
Ge3B Rb1 Ge2A 59.34(4) . .
C112 O11 C104 115.3(12) . .
C112 O11 Rb1 122.5(8) . .
C104 O11 Rb1 117.3(10) . .
C107 O12 C108 109.6(12) . .
C107 O12 Rb1 108.2(8) . .
C108 O12 Rb1 105.7(9) . .
C111 O13 C105 111.4(12) . .
C111 O13 Rb1 124.0(9) . .
C105 O13 Rb1 123.8(9) . .
C111 O13 Ge9A 94.6(10) . .
C105 O13 Ge9A 94.1(9) . .
Rb1 O13 Ge9A 90.4(3) . .
C103 O14 C109 110.5(12) . .
C103 O14 Rb1 122.2(7) . .
C109 O14 Rb1 119.0(10) . .
C101 O15 C102 112.5(12) . .
C101 O15 Rb1 101.9(8) . .
C102 O15 Rb1 103.7(8) . .
C110 O16 C106 113.0(14) . .
C110 O16 Rb1 103.2(9) . .
C106 O16 Rb1 103.9(9) . .
O15 C101 C109 110.6(13) . .
O15 C101 Rb1 55.9(6) . .
C109 C101 Rb1 88.3(8) . .
O15 C102 C105 108.3(12) . .
O15 C102 Ge5A 146.0(10) . .
C105 C102 Ge5A 95.8(10) . .
O15 C102 Ge2A 104.5(9) . .
C105 C102 Ge2A 109.3(10) . .
Ge5A C102 Ge2A 43.36(18) . .
O15 C102 Ge9A 126.3(9) . .
C105 C102 Ge9A 75.7(9) . .
Ge5A C102 Ge9A 37.31(15) . .
Ge2A C102 Ge9A 35.26(14) . .
O14 C103 C107 111.7(13) . .
O11 C104 C106 111.5(14) . .
O11 C104 Ge4A 149.7(10) . 1_455
C106 C104 Ge4A 91.2(10) . 1_455
O11 C104 Ge3A 125.0(10) . 1_455
C106 C104 Ge3A 122.6(11) . 1_455
Ge4A C104 Ge3A 42.47(17) 1_455 1_455
O13 C105 C102 108.3(13) . .
O13 C105 Ge9A 66.1(8) . .
C102 C105 Ge9A 83.9(9) . .
O13 C105 Ge5A 101.4(9) . .
C102 C105 Ge5A 63.7(9) . .
Ge9A C105 Ge5A 36.33(14) . .
C104 C106 O16 112.1(15) . .
C104 C106 Rb1 88.3(10) . .
O16 C106 Rb1 53.1(7) . .
C104 C106 Ge4A 68.3(9) . 1_455
O16 C106 Ge4A 103.6(9) . 1_455
Rb1 C106 Ge4A 138.7(5) . 1_455
O12 C107 C103 105.1(13) . .
O12 C108 C112 108.2(15) . .
O12 C108 Ge7B 89.5(8) . .
C112 C108 Ge7B 107.2(11) . .
O14 C109 C101 107.1(14) . .
O16 C110 C111 110.0(17) . .
O16 C110 Ge9A 127.7(10) . .
C111 C110 Ge9A 75.4(9) . .
O13 C111 C110 105.6(14) . .
O13 C111 Ge9A 66.0(9) . .
C110 C111 Ge9A 83.9(10) . .
O11 C112 C108 111.0(13) . .
O23 Rb2 O25 109.8(3) . .
O23 Rb2 O26 109.5(3) . .
O25 Rb2 O26 108.3(3) . .
O23 Rb2 O22 134.8(3) . .
O25 Rb2 O22 54.7(3) . .
O26 Rb2 O22 54.8(3) . .
O23 Rb2 O21 55.3(3) . .
O25 Rb2 O21 55.2(3) . .
O26 Rb2 O21 132.1(3) . .
O22 Rb2 O21 101.1(3) . .
O23 Rb2 O24 55.0(3) . .
O25 Rb2 O24 134.9(3) . .
O26 Rb2 O24 55.8(4) . .
O22 Rb2 O24 103.0(3) . .
O21 Rb2 O24 101.5(3) . .
O23 Rb2 C203 41.0(4) . .
O25 Rb2 C203 145.3(4) . .
O26 Rb2 C203 76.3(5) . .
O22 Rb2 C203 126.2(4) . .
O21 Rb2 C203 95.4(4) . .
O24 Rb2 C203 23.1(4) . .
O23 Rb2 C202 40.4(4) . .
O25 Rb2 C202 74.5(4) . .
O26 Rb2 C202 141.2(3) . .
O22 Rb2 C202 122.5(4) . .
O21 Rb2 C202 21.4(3) . .
O24 Rb2 C202 94.0(4) . .
C203 Rb2 C202 81.2(5) . .
O23 Rb2 Ge1B 147.3(2) . 2_566
O25 Rb2 Ge1B 89.12(19) . 2_566
O26 Rb2 Ge1B 88.2(2) . 2_566
O22 Rb2 Ge1B 77.86(18) . 2_566
O21 Rb2 Ge1B 130.4(2) . 2_566
O24 Rb2 Ge1B 127.4(2) . 2_566
C203 Rb2 Ge1B 125.6(3) . 2_566
C202 Rb2 Ge1B 130.5(2) . 2_566
O23 Rb2 C206 75.2(4) . .
O25 Rb2 C206 39.1(4) . .
O26 Rb2 C206 139.0(4) . .
O22 Rb2 C206 92.2(4) . .
O21 Rb2 C206 21.5(3) . .
O24 Rb2 C206 122.8(3) . .
C203 Rb2 C206 116.1(5) . .
C202 Rb2 C206 36.2(4) . .
Ge1B Rb2 C206 109.6(3) 2_566 .
O23 Rb2 C211 141.1(3) . .
O25 Rb2 C211 38.9(3) . .
O26 Rb2 C211 74.6(3) . .
O22 Rb2 C211 21.0(3) . .
O21 Rb2 C211 92.4(4) . .
O24 Rb2 C211 123.7(3) . .
C203 Rb2 C211 146.8(4) . .
C202 Rb2 C211 112.9(4) . .
Ge1B Rb2 C211 69.0(2) 2_566 .
C206 Rb2 C211 78.0(4) . .
O23 Rb2 C204 141.0(3) . .
O25 Rb2 C204 74.4(4) . .
O26 Rb2 C204 39.0(3) . .
O22 Rb2 C204 20.9(3) . .
O21 Rb2 C204 121.6(4) . .
O24 Rb2 C204 93.6(4) . .
C203 Rb2 C204 115.2(5) . .
C202 Rb2 C204 142.7(4) . .
Ge1B Rb2 C204 68.6(3) 2_566 .
C206 Rb2 C204 112.7(4) . .
C211 Rb2 C204 36.7(4) . .
C202 O21 C206 111.2(13) . .
C202 O21 Rb2 103.6(9) . .
C206 O21 Rb2 103.8(9) . .
C211 O22 C204 114.4(12) . .
C211 O22 Rb2 107.1(9) . .
C204 O22 Rb2 108.2(10) . .
C205 O23 C207 113.3(14) . .
C205 O23 Rb2 124.6(10) . .
C207 O23 Rb2 121.9(11) . .
C205 O23 Ge9B 104.0(9) . .
C207 O23 Ge9B 85.3(7) . .
Rb2 O23 Ge9B 85.6(2) . .
C205 O23 Ge6B 66.6(8) . .
C207 O23 Ge6B 103.4(9) . .
Rb2 O23 Ge6B 103.1(3) . .
Ge9B O23 Ge6B 37.61(10) . .
C203 O24 C209 112.6(15) . .
C203 O24 Rb2 97.9(10) . .
C209 O24 Rb2 104.3(10) . .
C208 O25 C201 112.3(13) . .
C208 O25 Rb2 120.1(10) . .
C201 O25 Rb2 120.8(9) . .
C210 O26 C212 110.3(12) . .
C210 O26 Rb2 120.8(9) . .
C212 O26 Rb2 122.0(11) . .
O25 C201 C211 111.1(14) . .
O25 C201 Ge1A 99.3(9) . 2_556
C211 C201 Ge1A 144.3(12) . 2_556
O21 C202 C205 110.4(14) . .
O21 C202 Rb2 55.0(8) . .
C205 C202 Rb2 84.3(9) . .
O21 C202 Ge6B 147.0(10) . .
C205 C202 Ge6B 81.6(9) . .
Rb2 C202 Ge6B 97.9(4) . .
O21 C202 Ge8B 103.1(9) . .
C205 C202 Ge8B 101.5(9) . .
Rb2 C202 Ge8B 61.7(2) . .
Ge6B C202 Ge8B 43.87(18) . .
O24 C203 C207 110.6(17) . .
O24 C203 Rb2 59.0(8) . .
C207 C203 Rb2 89.1(11) . .
O24 C203 Ge9B 131.5(11) . .
C207 C203 Ge9B 76.5(10) . .
Rb2 C203 Ge9B 73.7(3) . .
O22 C204 C210 107.2(14) . .
O22 C204 Rb2 51.0(8) . .
C210 C204 Rb2 84.6(11) . .
O22 C204 Ge1B 83.2(8) . 2_566
C210 C204 Ge1B 117.5(12) . 2_566
Rb2 C204 Ge1B 54.4(2) . 2_566
O23 C205 C202 109.3(13) . .
O23 C205 Ge6B 94.5(9) . .
C202 C205 Ge6B 75.1(8) . .
O23 C205 Ge9B 57.9(8) . .
C202 C205 Ge9B 92.1(8) . .
Ge6B C205 Ge9B 36.85(15) . .
O23 C205 Ge1A 111.9(11) . .
C202 C205 Ge1A 125.5(11) . .
Ge6B C205 Ge1A 67.7(3) . .
Ge9B C205 Ge1A 81.3(3) . .
O21 C206 C208 109.3(13) . .
O21 C206 Rb2 54.7(7) . .
C208 C206 Rb2 85.6(9) . .
O23 C207 C203 107.7(15) . .
O23 C207 Ge9B 72.9(7) . .
C203 C207 Ge9B 81.7(10) . .
O25 C208 C206 108.9(14) . .
O25 C208 Ge1A 113.7(11) . 2_556
C206 C208 Ge1A 134.4(11) . 2_556
O24 C209 C212 111.6(17) . .
O26 C210 C204 109.0(14) . .
O22 C211 C201 109.7(13) . .
O22 C211 Rb2 51.9(7) . .
C201 C211 Rb2 85.0(10) . .
O22 C211 Ge1B 83.1(8) . 2_566
C201 C211 Ge1B 116.9(11) . 2_566
Rb2 C211 Ge1B 54.5(2) . 2_566
O26 C212 C209 105.4(14) . .
O32 Rb3 O36 107.9(3) . .
O32 Rb3 O34 107.8(3) . .
O36 Rb3 O34 108.0(3) . .
O32 Rb3 O33 53.8(3) . .
O36 Rb3 O33 130.4(3) . .
O34 Rb3 O33 55.0(3) . .
O32 Rb3 O31 129.0(3) . .
O36 Rb3 O31 54.6(3) . .
O34 Rb3 O31 54.1(3) . .
O33 Rb3 O31 98.4(3) . .
O32 Rb3 O35 53.6(3) . .
O36 Rb3 O35 56.3(3) . .
O34 Rb3 O35 134.0(3) . .
O33 Rb3 O35 99.7(3) . .
O31 Rb3 O35 101.7(3) . .
O32 Rb3 C309 75.6(4) . .
O36 Rb3 C309 40.3(4) . .
O34 Rb3 C309 142.3(3) . .
O33 Rb3 C309 122.9(3) . .
O31 Rb3 C309 93.7(4) . .
O35 Rb3 C309 23.4(3) . .
O32 Rb3 C310 39.7(3) . .
O36 Rb3 C310 77.0(4) . .
O34 Rb3 C310 142.6(3) . .
O33 Rb3 C310 92.8(4) . .
O31 Rb3 C310 124.3(3) . .
O35 Rb3 C310 22.7(3) . .
C309 Rb3 C310 38.3(4) . .
O32 Rb3 C308 73.6(4) . .
O36 Rb3 C308 137.8(4) . .
O34 Rb3 C308 39.2(4) . .
O33 Rb3 C308 21.1(3) . .
O31 Rb3 C308 90.7(4) . .
O35 Rb3 C308 120.6(3) . .
C309 Rb3 C308 143.5(4) . .
C310 Rb3 C308 113.2(4) . .
O32 Rb3 C305 38.8(4) . .
O36 Rb3 C305 138.3(4) . .
O34 Rb3 C305 74.5(4) . .
O33 Rb3 C305 21.2(3) . .
O31 Rb3 C305 119.3(3) . .
O35 Rb3 C305 91.3(4) . .
C309 Rb3 C305 114.1(4) . .
C310 Rb3 C305 78.2(4) . .
C308 Rb3 C305 36.2(4) . .
O32 Rb3 C301 136.8(3) . .
O36 Rb3 C301 38.5(4) . .
O34 Rb3 C301 74.0(3) . .
O33 Rb3 C301 119.5(3) . .
O31 Rb3 C301 21.5(3) . .
O35 Rb3 C301 93.1(4) . .
C309 Rb3 C301 78.7(4) . .
C310 Rb3 C301 115.0(4) . .
C308 Rb3 C301 112.0(4) . .
C305 Rb3 C301 140.0(4) . .
O32 Rb3 Ge7A 151.0(2) . .
O36 Rb3 Ge7A 85.9(2) . .
O34 Rb3 Ge7A 91.0(2) . .
O33 Rb3 Ge7A 134.1(2) . .
O31 Rb3 Ge7A 79.9(2) . .
O35 Rb3 Ge7A 125.81(19) . .
C309 Rb3 Ge7A 103.0(3) . .
C310 Rb3 Ge7A 126.3(3) . .
C308 Rb3 Ge7A 113.5(3) . .
C305 Rb3 Ge7A 135.7(3) . .
C301 Rb3 Ge7A 68.8(3) . .
C301 O31 C303 108.6(13) . .
C301 O31 Rb3 106.6(9) . .
C303 O31 Rb3 107.7(9) . .
C304 O32 C307 113.2(14) . .
C304 O32 Rb3 121.7(10) . .
C307 O32 Rb3 124.9(10) . .
C304 O32 Ge5B 95.0(8) . .
C307 O32 Ge5B 79.5(8) . .
Rb3 O32 Ge5B 99.0(3) . .
C304 O32 Ge9B 78.2(8) . .
C307 O32 Ge9B 117.3(9) . .
Rb3 O32 Ge9B 79.5(2) . .
Ge5B O32 Ge9B 37.89(10) . .
C308 O33 C305 110.9(13) . .
C308 O33 Rb3 107.1(9) . .
C305 O33 Rb3 107.1(9) . .
C306 O34 C311 112.3(14) . .
C306 O34 Rb3 119.5(11) . .
C311 O34 Rb3 120.5(8) . .
C310 O35 C309 111.8(12) . .
C310 O35 Rb3 99.3(8) . .
C309 O35 Rb3 97.9(8) . .
C312 O36 C302 114.2(14) . .
C312 O36 Rb3 120.5(10) . .
C302 O36 Rb3 120.9(10) . .
O31 C301 C302 106.5(14) . .
O31 C301 Rb3 51.9(8) . .
C302 C301 Rb3 83.5(10) . .
O36 C302 C301 111.1(14) . .
O36 C302 Ge3B 105.8(10) . 1_655
C301 C302 Ge3B 137.8(11) . 1_655
O31 C303 C311 104.8(14) . .
C310 C304 O32 111.8(16) . .
C310 C304 Ge9B 69.0(9) . .
O32 C304 Ge9B 81.4(8) . .
C310 C304 Ge4B 101.1(11) . 2_566
O32 C304 Ge4B 117.5(9) . 2_566
Ge9B C304 Ge4B 62.7(2) . 2_566
C310 C304 Ge5B 105.3(10) . .
O32 C304 Ge5B 65.5(7) . .
Ge9B C304 Ge5B 36.26(14) . .
Ge4B C304 Ge5B 55.0(2) 2_566 .
O33 C305 C307 109.1(14) . .
O33 C305 Rb3 51.7(7) . .
C307 C305 Rb3 85.7(10) . .
O33 C305 Ge5B 134.3(10) . .
C307 C305 Ge5B 78.3(10) . .
Rb3 C305 Ge5B 85.4(4) . .
O33 C305 Ge1B 115.5(10) . .
C307 C305 Ge1B 114.1(11) . .
Rb3 C305 Ge1B 86.3(4) . .
Ge5B C305 Ge1B 35.87(16) . .
O34 C306 C308 110.4(17) . .
O32 C307 C305 108.5(15) . .
O32 C307 Ge5B 79.0(8) . .
C305 C307 Ge5B 80.2(10) . .
O32 C307 Ge7B 104.8(10) . 2_566
C305 C307 Ge7B 127.3(11) . 2_566
Ge5B C307 Ge7B 67.3(3) . 2_566
O33 C308 C306 109.1(13) . .
O33 C308 Rb3 51.9(7) . .
C306 C308 Rb3 85.6(9) . .
O35 C309 C312 109.0(13) . .
O35 C309 Rb3 58.7(7) . .
C312 C309 Rb3 86.6(10) . .
C304 C310 O35 109.2(13) . .
C304 C310 Rb3 86.5(11) . .
O35 C310 Rb3 58.0(8) . .
C304 C310 Ge9B 90.3(9) . .
O35 C310 Ge9B 126.9(10) . .
Rb3 C310 Ge9B 75.4(3) . .
O34 C311 C303 109.5(14) . .
O36 C312 C309 109.5(14) . .
O36 C312 Ge4B 132.9(12) . 1_655
C309 C312 Ge4B 114.5(12) . 1_655
O36 C312 Ge3B 105.9(11) . 1_655
C309 C312 Ge3B 142.6(11) . 1_655
Ge4B C312 Ge3B 39.23(17) 1_655 1_655
O41 Rb4 O44 112.2(4) . .
O41 Rb4 O45 114.2(4) . .
O44 Rb4 O45 115.5(4) . .
O41 Rb4 O46 140.7(3) . .
O44 Rb4 O46 58.5(4) . .
O45 Rb4 O46 57.1(4) . .
O41 Rb4 O42 56.2(4) . .
O44 Rb4 O42 144.9(3) . .
O45 Rb4 O42 58.6(4) . .
O46 Rb4 O42 107.4(4) . .
O41 Rb4 O43 56.2(4) . .
O44 Rb4 O43 56.4(4) . .
O45 Rb4 O43 145.1(3) . .
O46 Rb4 O43 106.7(4) . .
O42 Rb4 O43 106.7(3) . .
O41 Rb4 Ge8A 118.1(2) . .
O44 Rb4 Ge8A 92.0(2) . .
O45 Rb4 Ge8A 102.8(3) . .
O46 Rb4 Ge8A 100.9(2) . .
O42 Rb4 Ge8A 123.0(3) . .
O43 Rb4 Ge8A 111.1(2) . .
O41 Rb4 C401 76.2(4) . .
O44 Rb4 C401 40.0(4) . .
O45 Rb4 C401 151.3(4) . .
O46 Rb4 C401 97.3(5) . .
O42 Rb4 C401 128.7(4) . .
O43 Rb4 C401 22.0(4) . .
Ge8A Rb4 C401 94.2(3) . .
O41 Rb4 C403 40.4(4) . .
O44 Rb4 C403 149.5(4) . .
O45 Rb4 C403 78.2(4) . .
O46 Rb4 C403 129.3(4) . .
O42 Rb4 C403 22.0(4) . .
O43 Rb4 C403 96.2(4) . .
Ge8A Rb4 C403 112.2(3) . .
C401 Rb4 C403 116.6(4) . .
O41 Rb4 C409 147.4(4) . .
O44 Rb4 C409 78.4(5) . .
O45 Rb4 C409 39.7(4) . .
O46 Rb4 C409 22.3(4) . .
O42 Rb4 C409 96.9(4) . .
O43 Rb4 C409 129.0(5) . .
Ge8A Rb4 C409 91.1(3) . .
C401 Rb4 C409 118.2(5) . .
C403 Rb4 C409 117.7(5) . .
O41 Rb4 C407 76.9(4) . .
O44 Rb4 C407 151.9(4) . .
O45 Rb4 C407 41.3(4) . .
O46 Rb4 C407 97.1(5) . .
O42 Rb4 C407 22.6(4) . .
O43 Rb4 C407 129.2(4) . .
Ge8A Rb4 C407 107.3(3) . .
C401 Rb4 C407 151.3(4) . .
C403 Rb4 C407 37.6(4) . .
C409 Rb4 C407 81.0(5) . .
O41 Rb4 C410 146.3(4) . .
O44 Rb4 C410 40.4(4) . .
O45 Rb4 C410 77.5(5) . .
O46 Rb4 C410 22.6(4) . .
O42 Rb4 C410 129.8(4) . .
O43 Rb4 C410 95.4(4) . .
Ge8A Rb4 C410 87.3(3) . .
C401 Rb4 C410 80.4(5) . .
C403 Rb4 C410 151.8(5) . .
C409 Rb4 C410 38.5(5) . .
C407 Rb4 C410 118.6(5) . .
C406 O41 C404 113.1(13) . .
C406 O41 Rb4 122.1(10) . .
C404 O41 Rb4 121.9(10) . .
C406 O41 Ge6A 120.8(10) . .
C404 O41 Ge6A 100.4(9) . .
Rb4 O41 Ge6A 66.7(2) . .
C403 O42 C407 110.8(14) . .
C403 O42 Rb4 104.7(10) . .
C407 O42 Rb4 104.2(9) . .
C401 O43 C402 113.3(16) . .
C401 O43 Rb4 103.7(10) . .
C402 O43 Rb4 104.8(10) . .
C405 O44 C408 115.2(16) . .
C405 O44 Rb4 122.0(11) . .
C408 O44 Rb4 117.5(13) . .
C411 O45 C412 109.5(15) . .
C411 O45 Rb4 121.7(11) . .
C412 O45 Rb4 120.4(11) . .
C409 O46 C410 113.4(15) . .
C409 O46 Rb4 104.5(12) . .
C410 O46 Rb4 104.6(12) . .
O43 C401 C405 110.7(17) . .
O43 C401 Rb4 54.2(9) . .
C405 C401 Rb4 85.3(10) . .
O43 C401 Ge7A 106.9(10) . .
C405 C401 Ge7A 108.3(12) . .
Rb4 C401 Ge7A 70.9(3) . .
C404 C402 O43 109.3(15) . .
C404 C402 Rb4 85.5(11) . .
O43 C402 Rb4 52.9(8) . .
C404 C402 Ge6A 102.8(11) . .
O43 C402 Ge6A 101.6(9) . .
Rb4 C402 Ge6A 61.3(3) . .
C404 C402 Ge1B 67.5(11) . .
O43 C402 Ge1B 168.8(11) . .
Rb4 C402 Ge1B 115.9(5) . .
Ge6A C402 Ge1B 69.5(3) . .
C404 C402 Ge2B 92.9(11) . .
O43 C402 Ge2B 138.0(10) . .
Rb4 C402 Ge2B 95.8(4) . .
Ge6A C402 Ge2B 37.27(16) . .
Ge1B C402 Ge2B 35.09(15) . .
O42 C403 C406 108.3(16) . .
O42 C403 Rb4 53.3(8) . .
C406 C403 Rb4 84.9(10) . .
O42 C403 Ge9A 92.0(9) . .
C406 C403 Ge9A 111.4(11) . .
Rb4 C403 Ge9A 56.7(3) . .
C402 C404 O41 107.1(14) . .
C402 C404 Ge1B 93.3(11) . .
O41 C404 Ge1B 99.4(10) . .
O44 C405 C401 108.8(15) . .
O44 C405 Rb4 40.1(8) . .
C401 C405 Rb4 71.8(10) . .
O41 C406 C403 109.0(14) . .
O41 C406 Rb4 39.6(8) . .
C403 C406 Rb4 72.2(10) . .
O41 C406 Ge3B 89.6(10) . .
C403 C406 Ge3B 87.7(12) . .
Rb4 C406 Ge3B 102.4(4) . .
O42 C407 C412 108.3(16) . .
O42 C407 Rb4 53.2(8) . .
C412 C407 Rb4 84.2(10) . .
C410 C408 O44 113(2) . .
C410 C408 Rb4 74.7(14) . .
O44 C408 Rb4 42.8(10) . .
O46 C409 C411 110.4(15) . .
O46 C409 Rb4 53.2(10) . .
C411 C409 Rb4 85.5(12) . .
O46 C409 Ge4A 147.2(13) . 2
C411 C409 Ge4A 100.6(12) . 2
Rb4 C409 Ge4A 142.7(7) . 2
O46 C409 Ge5A 107.9(12) . 2
C411 C409 Ge5A 140.5(13) . 2
Rb4 C409 Ge5A 126.0(6) . 2
Ge4A C409 Ge5A 40.02(17) 2 2
C408 C410 O46 110.9(17) . .
C408 C410 Rb4 83.4(14) . .
O46 C410 Rb4 52.9(10) . .
C408 C410 Ge5A 145.1(14) . 2
O46 C410 Ge5A 103.7(11) . 2
Rb4 C410 Ge5A 123.2(5) . 2
O45 C411 C409 106.2(18) . .
O45 C412 C407 106.9(16) . .
CN2 NC1 Ge1A 105.4(12) . 1_565
NC2 CN1 CN2 103(3) . .
NC1 CN2 CN1 109.9(18) . .
CN3 NC3 Ge8A 100.60(14) . .
CN3 NC3 Ge5A 97.38(14) . 2
Ge8A NC3 Ge5A 112.7(2) . 2
CN4 NC4 Ge4A 116.46(14) . 1_455
CN4 NC4 Ge7A 135.37(13) . 1_455
Ge4A NC4 Ge7A 38.42(9) 1_455 1_455
NC4 CN4 CN3 115.7 . 1_455
NC3 CN3 CN4 105.5 . 1_655
NC3 CN3 Ge9A 98.17(13) . 2
CN4 CN3 Ge9A 127.80(12) 1_655 2
NC3 CN3 Ge8A 84.43(13) . 2
CN4 CN3 Ge8A 164.13(13) 1_655 2
Ge9A CN3 Ge8A 36.92(9) 2 2
NC3 CN3 Ge5A 62.32(13) . 2
CN4 CN3 Ge5A 140.30(12) 1_655 2
Ge9A CN3 Ge5A 36.34(8) 2 2
Ge8A CN3 Ge5A 34.77(8) 2 2
NC3 CN3 Ge8A 59.41(12) . .
CN4 CN3 Ge8A 111.41(12) 1_655 .
Ge9A CN3 Ge8A 120.7(2) 2 .
Ge8A CN3 Ge8A 84.24(16) 2 .
Ge5A CN3 Ge8A 94.80(17) 2 .
NC5 CN5 CN6 126.2 . .
CN5 CN6 NC6 100.8 . .

loop_
_geom_bond_atom_site_label_1
_geom_bond_atom_site_label_2
_geom_bond_distance
_geom_bond_site_symmetry_2
Ge1A Ge2A 2.495(2) .
Ge1A Ge4A 2.545(3) .
Ge1A Ge3A 2.576(2) .
Ge1A Ge5A 2.607(3) .
Ge1A C208 3.936(17) 2_556
Ge1A NC1 3.99(2) 1_545
Ge1A Ge9A 4.165(2) .
Ge1A Ge8A 4.175(3) .
Ge1A Ge6A 4.178(2) .
Ge1A C201 4.212(17) 2_556
Ge2A Ge9A 2.505(3) .
Ge2A Ge6B 2.619(2) .
Ge2A Ge6A 2.631(2) .
Ge2A Ge3A 2.708(2) .
Ge2A Ge5A 2.892(2) .
Ge2A Ge2B 3.612(2) .
Ge2A Ge4A 3.809(2) .
Ge2A Ge8A 3.896(3) .
Ge2A C102 4.014(16) .
Ge3A Ge7A 2.580(3) .
Ge3A Ge6A 2.690(2) .
Ge3A Ge4A 2.745(2) .
Ge3A Ge2B 3.502(2) .
Ge3A Ge6B 3.818(2) .
Ge3A Rb3 3.869(2) .
Ge3A C104 3.873(16) 1_655
Ge3A Ge9B 3.923(2) .
Ge4A Ge7A 2.545(2) .
Ge4A Ge8A 2.630(2) .
Ge4A Ge5A 2.662(2) .
Ge4A C104 3.692(15) 1_655
Ge4A C409 3.788(17) 2
Ge4A NC4 3.796(9) 1_655
Ge4A Ge6A 3.837(2) .
Ge5A Ge8A 2.514(3) .
Ge5A Ge9A 2.600(2) .
Ge5A NC3 3.782(9) 2
Ge5A C102 3.795(16) .
Ge5A Ge6A 3.921(2) .
Ge5A C409 3.974(18) 2
Ge6A Ge7A 2.500(2) .
Ge6A Ge9A 2.535(2) .
Ge6A Ge2B 2.636(2) .
Ge6A Ge8A 2.995(3) .
Ge6A Ge6B 3.744(3) .
Ge6A Rb4 3.844(3) .
Ge6A C402 3.910(17) .
Ge7A Ge8A 2.609(3) .
Ge7A Rb3 3.838(2) .
Ge7A NC4 3.929(9) 1_655
Ge7A Ge9A 4.136(2) .
Ge7A C401 4.232(18) .
Ge8A Ge9A 2.619(3) .
Ge8A Rb4 3.528(2) .
Ge8A NC3 3.732(9) .
Ge9A Rb4 3.729(3) .
Ge9A O13 3.777(12) .
Ge9A CN3 4.092(9) 2
Ge9A C111 4.121(18) .
Ge9A C105 4.122(16) .
Ge1B Ge5B 2.529(2) .
Ge1B Ge3B 2.569(2) .
Ge1B Ge2B 2.574(2) .
Ge1B Ge4B 2.580(2) .
Ge1B Rb2 3.616(2) 2_566
Ge1B C404 3.951(18) .
Ge1B Ge9B 4.138(2) .
Ge1B C204 4.140(17) 2_566
Ge1B C211 4.145(16) 2_566
Ge1B Ge6B 4.160(2) .
Ge2B Ge6B 2.548(2) .
Ge2B Ge9B 2.623(3) .
Ge2B Ge3B 2.693(2) .
Ge2B Ge5B 2.997(2) .
Ge2B Rb3 3.902(2) .
Ge2B Ge4B 3.965(2) .
Ge3B Ge7B 2.594(3) .
Ge3B Ge6B 2.684(2) .
Ge3B Ge4B 2.728(2) .
Ge3B Ge5B 3.884(2) .
Ge3B Ge8B 3.916(2) .
Ge3B Rb1 4.071(2) .
Ge4B Ge7B 2.555(2) .
Ge4B Ge5B 2.684(2) .
Ge4B Ge8B 2.701(2) .
Ge4B Ge8B 3.774(2) 2_566
Ge4B Ge5B 3.800(2) 2_566
Ge4B C312 3.865(18) 1_455
Ge4B Rb2 3.911(2) 2_566
Ge4B Ge6B 3.927(2) .
Ge5B Ge8B 2.532(2) 2_566
Ge5B Ge9B 2.544(2) .
Ge5B Ge8B 2.592(2) .
Ge5B Ge5B 3.637(3) 2_566
Ge5B Ge4B 3.800(2) 2_566
Ge5B O32 3.830(10) .
Ge5B C307 3.835(18) .
Ge6B Ge9B 2.554(2) .
Ge6B Ge7B 2.603(2) .
Ge6B Ge8B 2.981(2) .
Ge6B C202 3.722(18) .
Ge6B C205 3.811(15) .
Ge7B Ge8B 2.516(2) .
Ge7B Rb1 3.513(2) .
Ge7B C108 4.020(16) .
Ge7B Ge9B 4.129(2) .
Ge7B C307 4.25(2) 2_566
Ge8B Ge5B 2.532(2) 2_566
Ge8B Ge9B 2.559(2) .
Ge8B Ge8B 3.610(3) 2_566
Ge8B Ge4B 3.774(2) 2_566
Ge9B O23 3.655(10) .
Ge9B C310 3.690(16) .
Ge9B C207 3.812(15) .
Ge9B C203 3.879(19) .
Ge9B C304 3.952(17) .
Rb1 O13 2.822(11) .
Rb1 O14 2.903(10) .
Rb1 O16 2.934(11) .
Rb1 O11 2.946(9) .
Rb1 O15 3.011(9) .
Rb1 O12 3.124(10) .
Rb1 C101 3.556(14) .
Rb1 C106 3.561(14) .
O11 C112 1.377(18) .
O11 C104 1.384(17) .
O12 C107 1.411(16) .
O12 C108 1.426(17) .
O13 C111 1.369(19) .
O13 C105 1.404(16) .
O14 C103 1.405(18) .
O14 C109 1.424(16) .
O15 C101 1.369(18) .
O15 C102 1.407(18) .
O16 C110 1.38(2) .
O16 C106 1.433(17) .
C101 C109 1.46(2) .
C102 C105 1.48(2) .
C103 C107 1.505(19) .
C104 C106 1.39(2) .
C104 Ge4A 3.692(15) 1_455
C104 Ge3A 3.873(16) 1_455
C106 Ge4A 3.973(16) 1_455
C108 C112 1.45(2) .
C110 C111 1.50(2) .
Rb2 O23 2.850(11) .
Rb2 O25 2.946(11) .
Rb2 O26 2.966(11) .
Rb2 O22 3.046(11) .
Rb2 O21 3.046(11) .
Rb2 O24 3.059(10) .
Rb2 C203 3.54(2) .
Rb2 C202 3.613(18) .
Rb2 Ge1B 3.615(2) 2_566
Rb2 C206 3.624(15) .
Rb2 C211 3.699(17) .
Rb2 C204 3.726(18) .
O21 C202 1.354(19) .
O21 C206 1.369(18) .
O22 C211 1.386(17) .
O22 C204 1.397(18) .
O23 C205 1.345(18) .
O23 C207 1.426(19) .
O24 C203 1.40(2) .
O24 C209 1.42(2) .
O25 C208 1.347(18) .
O25 C201 1.389(19) .
O26 C210 1.403(19) .
O26 C212 1.419(18) .
C201 C211 1.43(2) .
C201 Ge1A 4.212(17) 2_556
C202 C205 1.53(2) .
C203 C207 1.45(3) .
C204 C210 1.48(2) .
C204 Ge1B 4.140(17) 2_566
C206 C208 1.46(2) .
C208 Ge1A 3.936(17) 2_556
C209 C212 1.49(2) .
C211 Ge1B 4.145(16) 2_566
Rb3 O32 2.878(12) .
Rb3 O36 2.942(10) .
Rb3 O34 3.020(11) .
Rb3 O33 3.049(9) .
Rb3 O31 3.064(12) .
Rb3 O35 3.120(11) .
Rb3 C309 3.616(15) .
Rb3 C310 3.630(19) .
Rb3 C308 3.706(18) .
Rb3 C305 3.713(17) .
Rb3 C301 3.733(17) .
O31 C301 1.430(17) .
O31 C303 1.465(19) .
O32 C304 1.404(18) .
O32 C307 1.430(18) .
O33 C308 1.394(19) .
O33 C305 1.405(18) .
O34 C306 1.373(18) .
O34 C311 1.446(19) .
O35 C310 1.419(19) .
O35 C309 1.450(17) .
O36 C312 1.38(2) .
O36 C302 1.386(19) .
C301 C302 1.43(2) .
C302 Ge3B 4.200(16) 1_655
C303 C311 1.47(2) .
C304 C310 1.40(2) .
C304 Ge4B 4.025(16) 2_566
C305 C307 1.44(2) .
C306 C308 1.48(3) .
C307 Ge7B 4.25(2) 2_566
C309 C312 1.49(2) .
C312 Ge4B 3.865(18) 1_655
C312 Ge3B 4.205(18) 1_655
Rb4 O41 2.818(12) .
Rb4 O44 2.839(13) .
Rb4 O45 2.844(12) .
Rb4 O46 2.964(14) .
Rb4 O42 2.966(12) .
Rb4 O43 2.979(13) .
Rb4 C401 3.566(18) .
Rb4 C403 3.579(19) .
Rb4 C409 3.58(2) .
Rb4 C407 3.590(17) .
Rb4 C410 3.60(2) .
O41 C406 1.386(19) .
O41 C404 1.423(19) .
O42 C403 1.39(2) .
O42 C407 1.42(2) .
O43 C401 1.38(2) .
O43 C402 1.41(2) .
O44 C405 1.358(19) .
O44 C408 1.41(2) .
O45 C411 1.39(2) .
O45 C412 1.41(2) .
O46 C409 1.40(2) .
O46 C410 1.43(2) .
C401 C405 1.46(2) .
C402 C404 1.40(2) .
C403 C406 1.46(2) .
C407 C412 1.54(3) .
C408 C410 1.40(3) .
C409 C411 1.47(2) .
C409 Ge4A 3.788(17) 2
C409 Ge5A 3.974(18) 2
C410 Ge5A 4.05(2) 2
NC1 CN2 1.43(3) .
NC1 Ge1A 3.99(2) 1_565
CN1 NC2 1.43(4) .
CN1 CN2 1.44(3) .
NC3 CN3 1.4820 .
NC3 Ge5A 3.782(9) 2
NC4 CN4 1.3671 .
NC4 Ge4A 3.796(9) 1_455
NC4 Ge7A 3.929(9) 1_455
CN4 CN3 1.4879 1_455
CN3 CN4 1.4878 1_655
CN3 Ge9A 4.092(9) 2
CN3 Ge8A 4.176(9) 2
CN3 Ge5A 4.235(9) 2
NC5 CN5 1.2421 .
CN5 CN6 1.3852 .
NC6 CN6 1.4682 .
